data_7016627
loop_
_publ_author_name
'Sparkes, Hazel A.'
'Kr\"amer, Tobias'
'Brayshaw, Simon K.'
'Green, Jennifer C.'
'Weller, Andrew S.'
'Howard, Judith A. K.'

_publ_section_title
;
 Experimental charge density study into C-C \s-interactions in a
 Binor-S rhodium complex.
;
_journal_issue 40
_journal_name_full 'Dalton transactions (Cambridge, England : 2003)'
_journal_page_first 10708
_journal_page_last 10718
_journal_paper_doi 10.1039/c1dt10303b
_journal_volume 40
_journal_year 2011
_chemical_formula_moiety 'C32 H49 P Rh, C12 H34 B11'
_chemical_formula_sum 'C44 H83 B11 P Rh'
_chemical_formula_weight 864.89
_chemical_name_systematic
;
?
;
_space_group_IT_number 14
_symmetry_cell_setting monoclinic
_symmetry_space_group_name_Hall '-P 2yn'
_symmetry_space_group_name_H-M 'P 1 21/n 1'
_atom_type_scat_source 'International Tables Vol C Tables 4.2.6.8 and 6.1.1.4'
_audit_creation_method SHELXL-97
_cell_angle_alpha 90.0
_cell_angle_beta 102.521(1)
_cell_angle_gamma 90.0
_cell_formula_units_Z 4.00000
_cell_length_a 15.2225(1)
_cell_length_b 13.2777(1)
_cell_length_c 23.5072(1)
_cell_measurement_temperature 100(2)
_cell_measurement_theta_max 48.88
_cell_measurement_theta_min 2.06
_cell_volume 4638.27(5)
_computing_cell_refinement 'HKL Scalepack (Otwinowski & Minor 1997)'
_computing_data_collection 'Collect (Nonius BV, 1997-2000)'
_computing_data_reduction 'HKL Denzo and Scalepack (Otwinowski & Minor 1997)'
_computing_molecular_graphics 'Volkov et al, (2006)'
_computing_publication_material 'Volkov et al, (2006)'
_computing_structure_refinement 'Volkov et al, (2006)'
_computing_structure_solution 'SHELXS-97 (Sheldrick, 1998)'
_diffrn_ambient_temperature 100(2)
_diffrn_measured_fraction_theta_full 1.000
_diffrn_measured_fraction_theta_max 1.000
_diffrn_measurement_device_type 'Nonius Kappa CCD'
_diffrn_measurement_method CCD
_diffrn_radiation_monochromator graphite
_diffrn_radiation_source 'fine-focus sealed tube'
_diffrn_radiation_type MoK\a
_diffrn_radiation_wavelength 0.71073
_diffrn_reflns_av_R_equivalents 0.0556
_diffrn_reflns_av_sigmaI/netI 0.0359
_diffrn_reflns_limit_h_max 32
_diffrn_reflns_limit_h_min -32
_diffrn_reflns_limit_k_max 28
_diffrn_reflns_limit_k_min -28
_diffrn_reflns_limit_l_max 49
_diffrn_reflns_limit_l_min -49
_diffrn_reflns_number 484435
_diffrn_reflns_theta_full 48.88
_diffrn_reflns_theta_max 48.883
_diffrn_reflns_theta_min 1.464
_exptl_absorpt_coefficient_mu 0.434
_exptl_absorpt_correction_T_max 1.006
_exptl_absorpt_correction_T_min 0.933
_exptl_absorpt_correction_type multi-scan
_exptl_absorpt_process_details
;
R.H. Blessing, Acta Cryst. (1995), A51, 33-38
;
_exptl_crystal_colour orange
_exptl_crystal_density_diffrn 1.239
_exptl_crystal_density_method 'not measured'
_exptl_crystal_description block
_exptl_crystal_F_000 1848
_exptl_crystal_size_max 0.24
_exptl_crystal_size_mid 0.22
_exptl_crystal_size_min 0.20
_refine_diff_density_max 0.437
_refine_diff_density_min -0.477
_refine_ls_extinction_method none
_refine_ls_goodness_of_fit_ref 1.515
_refine_ls_matrix_type full
_refine_ls_number_parameters 973
_refine_ls_number_reflns 33162
_refine_ls_number_restraints 0
_refine_ls_R_factor_all 0.067
_refine_ls_R_factor_gt 0.027
_refine_ls_shift/su_max 0
_refine_ls_structure_factor_coef F
_refine_ls_weighting_details
;
calc w1 = 1/[s^2^(Fo)]
;
_refine_ls_weighting_scheme calc
_refine_ls_wR_factor_ref 0.019
_reflns_number_gt 35762
_reflns_number_total 46189
_reflns_threshold_expression 'I >3 \s(I)'
_cod_data_source_file c1dt10303b.txt
_cod_data_source_block '[Rh(C14H16)(PCy3)][B11C12H34]'
_cod_original_sg_symbol_H-M 'P 21/n'
_cod_database_code 7016627

loop_
_symmetry_equiv_pos_as_xyz
'x, y, z'
'-x+1/2, y+1/2, -z+1/2'
'-x, -y, -z'
'x-1/2, -y-1/2, z-1/2'

loop_
_atom_local_axes_atom_label
_atom_local_axes_atom0
_atom_local_axes_ax1
_atom_local_axes_atom1
_atom_local_axes_atom2
_atom_local_axes_ax2
RH(1) C(14) Z RH(1) C(9) Y
P(1) C(27) Z P(1) C(21) Y
C(1) H(1) Z C(1) C(2) Y
C(2) H(2) Z C(2) C(1) Y
C(3) H(3A) Z C(3) H(3B) Y
C(4) H(4) Z C(4) C(3) Y
C(5) H(5) Z C(5) C(1) Y
C(6) H(6) Z C(6) C(7) Y
C(7) H(7) Z C(7) C(2) Y
C(8) H(8) Z C(8) C(5) Y
C(9) H(9) Z C(9) C(10) Y
C(10) H(10) Z C(10) C(11) Y
C(11) H(11B) Z C(11) H(11A) Y
C(12) H(12) Z C(12) C(11) Y
C(13) H(13) Z C(13) C(12) Y
C(14) H(14) Z C(14) C(10) Y
C(15) H(15) Z C(15) C(20) Y
C(16) H(16B) Z C(16) H(16A) Y
C(17) H(17B) Z C(17) H(17A) Y
C(18) H(18B) Z C(18) H(18A) Y
C(19) H(19B) Z C(19) H(19A) Y
C(20) H(20B) Z C(20) H(20A) Y
C(21) H(21) Z C(21) C(22) Y
C(22) H(22A) Z C(22) H(22B) Y
C(23) H(23B) Z C(23) H(23A) Y
C(24) H(24A) Z C(24) H(24B) Y
C(25) H(25A) Z C(25) H(25B) Y
C(26) H(26A) Z C(26) H(26B) Y
C(27) H(27) Z C(27) C(28) Y
C(28) H(28A) Z C(28) H(28B) Y
C(29) H(29A) Z C(29) H(29B) Y
C(30) H(30B) Z C(30) H(30A) Y
C(31) H(31A) Z C(31) H(31B) Y
C(32) H(32A) Z C(32) H(32B) Y
C(33) H(33) Z C(33) B(4) Y
C(34) H(34B) Z C(34) H(34C) Y
C(35) H(35B) Z C(35) H(35A) Y
C(36) H(36A) Z C(36) H(36B) Y
C(37) H(37C) Z C(37) H(37B) Y
C(38) H(38C) Z C(38) H(38A) Y
C(39) H(39A) Z C(39) H(39B) Y
C(40) H(40B) Z C(40) H(40A) Y
C(41) H(41C) Z C(41) H(41A) Y
C(42) H(42C) Z C(42) H(42B) Y
C(43) H(43A) Z C(43) H(43B) Y
C(44) H(44A) Z C(44) H(44B) Y
B(1) C(34) Z B(1) C(33) Y
B(2) C(35) Z B(2) C(33) Y
B(3) C(36) Z B(3) C(33) Y
B(4) C(37) Z B(4) C(33) Y
B(5) C(38) Z B(5) C(33) Y
B(6) C(39) Z B(6) B(4) Y
B(7) C(40) Z B(7) B(1) Y
B(8) C(41) Z B(8) B(2) Y
B(9) C(42) Z B(9) B(3) Y
B(10) C(43) Z B(10) B(4) Y
B(11) C(44) Z B(11) B(10) Y
H(1) C(1) Z H(1) RH(1) Y
H(2) C(2) Z H(2) C(1) Y
H(3A) C(3) Z H(3A) H(3B) Y
H(3B) C(3) Z H(3B) H(3A) Y
H(4) C(4) Z H(4) C(3) Y
H(5) C(5) Z H(5) C(1) Y
H(6) C(6) Z H(6) C(7) Y
H(7) C(7) Z H(7) RH(1) Y
H(8) C(8) Z H(8) C(5) Y
H(9) C(9) Z H(9) C(10) Y
H(10) C(10) Z H(10) H(26A) Y
H(11A) C(11) Z H(11A) H(11B) Y
H(11B) C(11) Z H(11B) H(11A) Y
H(12) C(12) Z H(12) C(11) Y
H(13) C(13) Z H(13) C(12) Y
H(14) C(14) Z H(14) C(10) Y
H(15) C(15) Z H(15) C(20) Y
H(16A) C(16) Z H(16A) H(16B) Y
H(16B) C(16) Z H(16B) H(16A) Y
H(17A) C(17) Z H(17A) H(17B) Y
H(17B) C(17) Z H(17B) H(17A) Y
H(18A) C(18) Z H(18A) H(18B) Y
H(18B) C(18) Z H(18B) H(18A) Y
H(19A) C(19) Z H(19A) H(19B) Y
H(19B) C(19) Z H(19B) H(19A) Y
H(20A) C(20) Z H(20A) H(20B) Y
H(20B) C(20) Z H(20B) H(20A) Y
H(21) C(21) Z H(21) C(22) Y
H(22A) C(22) Z H(22A) H(22B) Y
H(22B) C(22) Z H(22B) H(22A) Y
H(23A) C(23) Z H(23A) H(23B) Y
H(23B) C(23) Z H(23B) H(23A) Y
H(24A) C(24) Z H(24A) H(24B) Y
H(24B) C(24) Z H(24B) H(24A) Y
H(25A) C(25) Z H(25A) H(25B) Y
H(25B) C(25) Z H(25B) H(25A) Y
H(26A) C(26) Z H(26A) H(26B) Y
H(26B) C(26) Z H(26B) H(26A) Y
H(27) C(27) Z H(27) C(28) Y
H(28A) C(28) Z H(28A) H(28B) Y
H(28B) C(28) Z H(28B) H(28A) Y
H(29A) C(29) Z H(29A) H(29B) Y
H(29B) C(29) Z H(29B) H(29A) Y
H(30A) C(30) Z H(30A) H(30B) Y
H(30B) C(30) Z H(30B) H(30A) Y
H(31A) C(31) Z H(31A) H(31B) Y
H(31B) C(31) Z H(31B) H(31A) Y
H(32A) C(32) Z H(32A) H(32B) Y
H(32B) C(32) Z H(32B) H(32A) Y
H(34A) C(34) Z H(34A) H(34B) Y
H(34B) C(34) Z H(34B) H(34C) Y
H(34C) C(34) Z H(34C) H(34B) Y
H(35A) C(35) Z H(35A) H(35B) Y
H(35B) C(35) Z H(35B) H(35A) Y
H(35C) C(35) Z H(35C) H(35B) Y
H(36A) C(36) Z H(36A) H(36B) Y
H(36B) C(36) Z H(36B) H(36A) Y
H(36C) C(36) Z H(36C) H(36A) Y
H(37A) C(37) Z H(37A) H(37B) Y
H(37B) C(37) Z H(37B) H(37A) Y
H(37C) C(37) Z H(37C) H(37B) Y
H(38A) C(38) Z H(38A) H(38B) Y
H(38B) C(38) Z H(38B) H(38C) Y
H(38C) C(38) Z H(38C) H(38B) Y
H(39A) C(39) Z H(39A) H(39C) Y
H(39B) C(39) Z H(39B) H(39A) Y
H(39C) C(39) Z H(39C) H(39A) Y
H(40A) C(40) Z H(40A) H(40B) Y
H(40B) C(40) Z H(40B) H(40A) Y
H(40C) C(40) Z H(40C) H(40A) Y
H(41A) C(41) Z H(41A) H(41C) Y
H(41B) C(41) Z H(41B) H(41A) Y
H(41C) C(41) Z H(41C) H(41A) Y
H(42A) C(42) Z H(42A) H(42C) Y
H(42B) C(42) Z H(42B) H(42A) Y
H(42C) C(42) Z H(42C) H(42A) Y
H(43A) C(43) Z H(43A) H(43B) Y
H(43B) C(43) Z H(43B) H(43A) Y
H(43C) C(43) Z H(43C) H(43A) Y
H(44A) C(44) Z H(44A) H(44C) Y
H(44B) C(44) Z H(44B) H(44A) Y
H(44C) C(44) Z H(44C) H(44A) Y
H(33) C(33) Z H(33) B(4) Y

loop_
_atom_rho_multipole_atom_label
_atom_rho_multipole_coeff_Pv
_atom_rho_multipole_coeff_P00
_atom_rho_multipole_coeff_P11
_atom_rho_multipole_coeff_P1-1
_atom_rho_multipole_coeff_P10
_atom_rho_multipole_coeff_P20
_atom_rho_multipole_coeff_P21
_atom_rho_multipole_coeff_P2-1
_atom_rho_multipole_coeff_P22
_atom_rho_multipole_coeff_P2-2
_atom_rho_multipole_coeff_P30
_atom_rho_multipole_coeff_P31
_atom_rho_multipole_coeff_P3-1
_atom_rho_multipole_coeff_P32
_atom_rho_multipole_coeff_P3-2
_atom_rho_multipole_coeff_P33
_atom_rho_multipole_coeff_P3-3
_atom_rho_multipole_coeff_P40
_atom_rho_multipole_coeff_P41
_atom_rho_multipole_coeff_P4-1
_atom_rho_multipole_coeff_P42
_atom_rho_multipole_coeff_P4-2
_atom_rho_multipole_coeff_P43
_atom_rho_multipole_coeff_P4-3
_atom_rho_multipole_coeff_P44
_atom_rho_multipole_coeff_P4-4
_atom_rho_multipole_kappa
_atom_rho_multipole_kappa_prime0
_atom_rho_multipole_kappa_prime1
_atom_rho_multipole_kappa_prime2
_atom_rho_multipole_kappa_prime3
_atom_rho_multipole_kappa_prime4
_atom_rho_multipole_radial_slater_n0
_atom_rho_multipole_radial_slater_zeta0
_atom_rho_multipole_radial_slater_n1
_atom_rho_multipole_radial_slater_zeta1
_atom_rho_multipole_radial_slater_n2
_atom_rho_multipole_radial_slater_zeta2
_atom_rho_multipole_radial_slater_n3
_atom_rho_multipole_radial_slater_zeta3
_atom_rho_multipole_radial_slater_n4
_atom_rho_multipole_radial_slater_zeta4
RH(1) 8.89(3) 0 0.017(10) -0.065(9) -0.011(10) 0.029(11) 0.034(10) 0.009(10) -0.106(10) 0.009(10) -0.014(9) 0.002(8) 0.017(8) -0.015(8) -0.005(8) 0.006(7) 0.012(7) -0.197(11) -0.023(10) 0.102(10) 0.050(10) -0.013(10) -0.011(10) 0.070(10) -0.142(10) 0.014(9) 1.006752 1.01638 1.01638 1.01638 1.01638 1.01638 6 6.9816 6 6.9816 6 6.9816 6 6.9816 6 6.9816
P(1) 5.23(5) 0 -0.07(2) -0.040(19) -0.03(2) -0.041(19) 0.036(19) -0.012(19) 0.00(2) 0.07(2) 0.333(18) -0.019(16) -0.027(16) -0.003(17) 0.001(17) 0.070(17) -0.257(17) 0.124(17) 0.042(16) -0.003(16) 0.039(16) -0.020(16) -0.061(17) 0.080(16) 0.037(16) -0.043(16) 1.021224 0.928707 0.928707 0.928707 0.928707 0.928707 4 3.45904 4 3.45904 4 3.45904 4 3.45904 4 3.45904
C(1) 4.32(4) 0 0.013(17) 0.018(18) 0.003(18) 0.056(18) 0.014(17) 0.006(17) -0.015(17) -0.035(16) 0.226(18) 0.000(16) -0.005(17) 0.017(17) 0.083(17) -0.097(15) -0.056(16) 0 0 0 0 0 0 0 0 0 0.997545 0.973868 0.973868 0.973868 0.973868 0.973868 2 3.1762 2 3.1762 2 3.1762 3 3.1762 4 3.1762
C(2) 4.22(4) 0 0.03(2) 0.00(2) -0.01(2) 0.022(19) 0.017(19) 0.005(19) 0.02(2) -0.01(2) 0.314(19) -0.026(18) -0.070(18) 0.01(2) -0.074(19) 0.101(18) -0.066(18) 0 0 0 0 0 0 0 0 0 0.997545 0.973868 0.973868 0.973868 0.973868 0.973868 2 3.1762 2 3.1762 2 3.1762 3 3.1762 4 3.1762
C(3) 4.25(4) 0 0.03(2) 0.034(19) -0.025(18) 0.030(19) 0.037(19) 0.065(18) -0.045(19) -0.012(19) 0.28(2) 0.007(18) 0.024(17) -0.022(18) -0.004(19) -0.007(18) -0.169(18) 0 0 0 0 0 0 0 0 0 0.997545 0.973868 0.973868 0.973868 0.973868 0.973868 2 3.1762 2 3.1762 2 3.1762 3 3.1762 4 3.1762
C(4) 4.22(4) 0 0.018(18) 0.006(18) 0.014(19) 0.049(17) 0.020(16) 0.010(16) 0.008(17) 0.013(17) 0.330(18) 0.012(16) 0.018(16) -0.011(17) 0.007(17) 0.011(16) -0.170(17) 0 0 0 0 0 0 0 0 0 0.997545 0.973868 0.973868 0.973868 0.973868 0.973868 2 3.1762 2 3.1762 2 3.1762 3 3.1762 4 3.1762
C(5) 4.14(4) 0 0.028(18) -0.006(18) 0.016(17) 0.053(17) 0.008(16) -0.020(16) 0.003(17) 0.045(17) 0.276(17) 0.001(15) -0.002(16) -0.005(17) -0.032(16) 0.055(17) -0.162(17) 0 0 0 0 0 0 0 0 0 0.997545 0.973868 0.973868 0.973868 0.973868 0.973868 2 3.1762 2 3.1762 2 3.1762 3 3.1762 4 3.1762
C(6) 4.14(4) 0 0.012(18) -0.011(18) 0.013(17) 0.034(16) 0.010(16) 0.004(16) -0.004(17) -0.035(17) 0.249(17) -0.019(15) -0.009(15) 0.008(17) 0.027(16) -0.053(17) -0.169(17) 0 0 0 0 0 0 0 0 0 0.997545 0.973868 0.973868 0.973868 0.973868 0.973868 2 3.1762 2 3.1762 2 3.1762 3 3.1762 4 3.1762
C(7) 4.24(4) 0 -0.031(17) -0.024(19) 0.022(18) 0.070(17) 0.068(17) 0.048(17) -0.015(18) 0.045(17) 0.235(17) 0.005(16) -0.032(17) -0.003(18) -0.064(17) 0.130(16) -0.069(17) 0 0 0 0 0 0 0 0 0 0.997545 0.973868 0.973868 0.973868 0.973868 0.973868 2 3.1762 2 3.1762 2 3.1762 3 3.1762 4 3.1762
C(8) 4.16(4) 0 -0.009(17) -0.015(18) 0.014(16) -0.001(16) 0.025(15) -0.008(15) -0.001(17) 0.000(17) 0.247(16) -0.015(15) -0.017(15) 0.018(16) -0.009(16) 0.048(17) -0.191(17) 0 0 0 0 0 0 0 0 0 0.997545 0.973868 0.973868 0.973868 0.973868 0.973868 2 3.1762 2 3.1762 2 3.1762 3 3.1762 4 3.1762
C(9) 4.36(4) 0 -0.009(16) -0.031(17) -0.012(16) 0.044(16) 0.071(15) -0.028(16) -0.013(16) 0.037(16) 0.244(16) -0.003(15) 0.006(15) 0.053(16) -0.022(16) 0.020(15) -0.142(15) 0 0 0 0 0 0 0 0 0 0.997545 0.973868 0.973868 0.973868 0.973868 0.973868 2 3.1762 2 3.1762 2 3.1762 3 3.1762 4 3.1762
C(10) 4.11(4) 0 0.002(17) 0.007(17) 0.001(18) 0.024(17) -0.011(16) -0.007(16) -0.025(16) 0.001(16) 0.259(18) -0.006(15) -0.001(16) 0.037(17) -0.015(17) -0.027(16) -0.178(16) 0 0 0 0 0 0 0 0 0 0.997545 0.973868 0.973868 0.973868 0.973868 0.973868 2 3.1762 2 3.1762 2 3.1762 3 3.1762 4 3.1762
C(11) 4.13(4) 0 0.003(18) 0.030(17) -0.041(18) -0.011(18) 0.000(18) 0.026(16) -0.076(16) -0.002(17) 0.207(19) 0.010(17) -0.047(16) -0.003(16) -0.029(18) -0.022(16) -0.197(16) 0 0 0 0 0 0 0 0 0 0.997545 0.973868 0.973868 0.973868 0.973868 0.973868 2 3.1762 2 3.1762 2 3.1762 3 3.1762 4 3.1762
C(12) 4.23(4) 0 0.003(18) 0.008(18) -0.036(18) 0.022(17) -0.019(16) -0.015(16) -0.033(17) -0.015(17) 0.241(18) -0.004(16) -0.026(16) 0.018(17) 0.003(17) 0.021(16) -0.170(17) 0 0 0 0 0 0 0 0 0 0.997545 0.973868 0.973868 0.973868 0.973868 0.973868 2 3.1762 2 3.1762 2 3.1762 3 3.1762 4 3.1762
C(13) 4.25(4) 0 -0.033(17) 0.058(17) 0.008(17) 0.027(16) -0.025(16) -0.023(15) -0.021(16) -0.031(16) 0.202(17) 0.008(16) -0.060(15) -0.035(16) 0.011(16) -0.037(16) -0.213(16) 0 0 0 0 0 0 0 0 0 0.997545 0.973868 0.973868 0.973868 0.973868 0.973868 2 3.1762 2 3.1762 2 3.1762 3 3.1762 4 3.1762
C(14) 4.32(3) 0 -0.003(16) 0.061(16) 0.035(16) 0.056(16) -0.077(15) 0.006(15) -0.017(15) 0.009(15) 0.249(16) 0.024(15) 0.039(15) 0.057(15) 0.053(15) -0.061(15) -0.148(15) 0 0 0 0 0 0 0 0 0 0.997545 0.973868 0.973868 0.973868 0.973868 0.973868 2 3.1762 2 3.1762 2 3.1762 3 3.1762 4 3.1762
C(15) 4.21(2) 0 0.003(9) -0.021(9) 0.009(11) 0.016(10) -0.004(8) -0.005(8) -0.014(8) -0.001(8) 0.215(10) -0.030(9) 0.001(9) 0.015(9) 0.006(9) -0.003(8) -0.178(9) 0 0 0 0 0 0 0 0 0 0.999483 0.96609 0.96609 0.96609 0.96609 0.96609 2 3.1762 2 3.1762 2 3.1762 3 3.1762 4 3.1762
C(16) 4.259(18) 0 -0.006(6) 0.027(7) 0.031(7) 0.005(7) -0.005(6) 0.004(7) -0.014(7) -0.002(6) 0.246(7) 0.006(6) -0.005(7) -0.022(7) 0.002(6) 0.001(6) -0.196(6) 0 0 0 0 0 0 0 0 0 0.999483 0.96609 0.96609 0.96609 0.96609 0.96609 2 3.1762 2 3.1762 2 3.1762 3 3.1762 4 3.1762
C(17) 4.189(19) 0 0.008(7) 0.014(8) 0.023(7) -0.010(7) 0.005(7) 0.014(7) -0.012(7) -0.002(7) 0.241(8) 0.012(6) 0.021(7) -0.027(7) 0.014(6) -0.003(6) -0.194(7) 0 0 0 0 0 0 0 0 0 0.999483 0.96609 0.96609 0.96609 0.96609 0.96609 2 3.1762 2 3.1762 2 3.1762 3 3.1762 4 3.1762
C(18) 4.17(3) 0 -0.025(10) -0.003(11) -0.008(10) -0.020(10) 0.011(10) 0.038(9) -0.023(10) -0.004(10) 0.230(11) 0.036(10) 0.002(9) -0.050(10) 0.004(9) -0.034(9) -0.221(10) 0 0 0 0 0 0 0 0 0 0.999483 0.96609 0.96609 0.96609 0.96609 0.96609 2 3.1762 2 3.1762 2 3.1762 3 3.1762 4 3.1762
C(19) 4.1886 0 0.0076 0.0144 0.0233 -0.0099 0.0045 0.0135 -0.0121 -0.0015 0.2406 0.012 0.0209 -0.0269 0.0139 -0.0032 -0.194 0 0 0 0 0 0 0 0 0 0.999483 0.96609 0.96609 0.96609 0.96609 0.96609 2 3.1762 2 3.1762 2 3.1762 3 3.1762 4 3.1762
C(20) 4.2589 0 -0.006 0.0274 0.0313 0.0049 -0.0051 0.0041 -0.0143 -0.0016 0.2455 0.0062 -0.0052 -0.0222 0.0022 0.0006 -0.1964 0 0 0 0 0 0 0 0 0 0.999483 0.96609 0.96609 0.96609 0.96609 0.96609 2 3.1762 2 3.1762 2 3.1762 3 3.1762 4 3.1762
C(21) 4.2066 0 0.0025 -0.0205 0.0089 0.0156 -0.0036 -0.0052 -0.0137 -0.0014 0.215 -0.0301 0.0013 0.0153 0.0064 -0.0026 -0.1775 0 0 0 0 0 0 0 0 0 0.999483 0.96609 0.96609 0.96609 0.96609 0.96609 2 3.1762 2 3.1762 2 3.1762 3 3.1762 4 3.1762
C(22) 4.2589 0 -0.006 0.0274 0.0313 0.0049 -0.0051 0.0041 -0.0143 -0.0016 0.2455 0.0062 -0.0052 -0.0222 0.0022 0.0006 -0.1964 0 0 0 0 0 0 0 0 0 0.999483 0.96609 0.96609 0.96609 0.96609 0.96609 2 3.1762 2 3.1762 2 3.1762 3 3.1762 4 3.1762
C(23) 4.1886 0 0.0076 0.0144 0.0233 -0.0099 0.0045 0.0135 -0.0121 -0.0015 0.2406 0.012 0.0209 -0.0269 0.0139 -0.0032 -0.194 0 0 0 0 0 0 0 0 0 0.999483 0.96609 0.96609 0.96609 0.96609 0.96609 2 3.1762 2 3.1762 2 3.1762 3 3.1762 4 3.1762
C(24) 4.1696 0 -0.0245 -0.0027 -0.0079 -0.0195 0.0107 0.0377 -0.0227 -0.0037 0.23 0.0356 0.002 -0.0496 0.004 -0.0344 -0.2205 0 0 0 0 0 0 0 0 0 0.999483 0.96609 0.96609 0.96609 0.96609 0.96609 2 3.1762 2 3.1762 2 3.1762 3 3.1762 4 3.1762
C(25) 4.1886 0 0.0076 0.0144 0.0233 -0.0099 0.0045 0.0135 -0.0121 -0.0015 0.2406 0.012 0.0209 -0.0269 0.0139 -0.0032 -0.194 0 0 0 0 0 0 0 0 0 0.999483 0.96609 0.96609 0.96609 0.96609 0.96609 2 3.1762 2 3.1762 2 3.1762 3 3.1762 4 3.1762
C(26) 4.2589 0 -0.006 0.0274 0.0313 0.0049 -0.0051 0.0041 -0.0143 -0.0016 0.2455 0.0062 -0.0052 -0.0222 0.0022 0.0006 -0.1964 0 0 0 0 0 0 0 0 0 0.999483 0.96609 0.96609 0.96609 0.96609 0.96609 2 3.1762 2 3.1762 2 3.1762 3 3.1762 4 3.1762
C(27) 4.2066 0 0.0025 -0.0205 0.0089 0.0156 -0.0036 -0.0052 -0.0137 -0.0014 0.215 -0.0301 0.0013 0.0153 0.0064 -0.0026 -0.1775 0 0 0 0 0 0 0 0 0 0.999483 0.96609 0.96609 0.96609 0.96609 0.96609 2 3.1762 2 3.1762 2 3.1762 3 3.1762 4 3.1762
C(28) 4.2589 0 -0.006 0.0274 0.0313 0.0049 -0.0051 0.0041 -0.0143 -0.0016 0.2455 0.0062 -0.0052 -0.0222 0.0022 0.0006 -0.1964 0 0 0 0 0 0 0 0 0 0.999483 0.96609 0.96609 0.96609 0.96609 0.96609 2 3.1762 2 3.1762 2 3.1762 3 3.1762 4 3.1762
C(29) 4.1886 0 0.0076 0.0144 0.0233 -0.0099 0.0045 0.0135 -0.0121 -0.0015 0.2406 0.012 0.0209 -0.0269 0.0139 -0.0032 -0.194 0 0 0 0 0 0 0 0 0 0.999483 0.96609 0.96609 0.96609 0.96609 0.96609 2 3.1762 2 3.1762 2 3.1762 3 3.1762 4 3.1762
C(30) 4.1696 0 -0.0245 -0.0027 -0.0079 -0.0195 0.0107 0.0377 -0.0227 -0.0037 0.23 0.0356 0.002 -0.0496 0.004 -0.0344 -0.2205 0 0 0 0 0 0 0 0 0 0.999483 0.96609 0.96609 0.96609 0.96609 0.96609 2 3.1762 2 3.1762 2 3.1762 3 3.1762 4 3.1762
C(31) 4.1886 0 0.0076 0.0144 0.0233 -0.0099 0.0045 0.0135 -0.0121 -0.0015 0.2406 0.012 0.0209 -0.0269 0.0139 -0.0032 -0.194 0 0 0 0 0 0 0 0 0 0.999483 0.96609 0.96609 0.96609 0.96609 0.96609 2 3.1762 2 3.1762 2 3.1762 3 3.1762 4 3.1762
C(32) 4.2589 0 -0.006 0.0274 0.0313 0.0049 -0.0051 0.0041 -0.0143 -0.0016 0.2455 0.0062 -0.0052 -0.0222 0.0022 0.0006 -0.1964 0 0 0 0 0 0 0 0 0 0.999483 0.96609 0.96609 0.96609 0.96609 0.96609 2 3.1762 2 3.1762 2 3.1762 3 3.1762 4 3.1762
C(33) 4.22(5) 0 -0.020(15) -0.022(15) -0.02(2) 0.060(19) 0.017(15) 0.013(15) 0.004(15) -0.030(15) 0.206(18) 0.021(14) 0.024(15) 0.021(15) 0.021(15) 0.015(15) -0.019(15) 0 0 0 0 0 0 0 0 0 0.998644 0.984912 0.984912 0.984912 0.984912 0.984912 2 3.1762 2 3.1762 2 3.1762 3 3.1762 4 3.1762
C(34) 4.48(3) 0 0.032(8) 0.016(9) 0.052(8) 0.005(9) 0.012(8) 0.017(9) 0.022(9) 0.006(8) 0.158(11) 0.028(9) 0.048(9) -0.089(9) -0.050(9) -0.010(8) -0.166(10) 0 0 0 0 0 0 0 0 0 0.981532 0.892599 0.892599 0.892599 0.892599 0.892599 2 3.1762 2 3.1762 2 3.1762 3 3.1762 4 3.1762
C(35) 4.4809 0 0.0323 0.016 0.0518 0.005 0.0124 0.0173 0.0219 0.0059 0.1576 0.028 0.0478 -0.0893 -0.0502 -0.0095 -0.1663 0 0 0 0 0 0 0 0 0 0.981532 0.892599 0.892599 0.892599 0.892599 0.892599 2 3.1762 2 3.1762 2 3.1762 3 3.1762 4 3.1762
C(36) 4.4809 0 0.0323 0.016 0.0518 0.005 0.0124 0.0173 0.0219 0.0059 0.1576 0.028 0.0478 -0.0893 -0.0502 -0.0095 -0.1663 0 0 0 0 0 0 0 0 0 0.981532 0.892599 0.892599 0.892599 0.892599 0.892599 2 3.1762 2 3.1762 2 3.1762 3 3.1762 4 3.1762
C(37) 4.4809 0 0.0323 0.016 0.0518 0.005 0.0124 0.0173 0.0219 0.0059 0.1576 0.028 0.0478 -0.0893 -0.0502 -0.0095 -0.1663 0 0 0 0 0 0 0 0 0 0.981532 0.892599 0.892599 0.892599 0.892599 0.892599 2 3.1762 2 3.1762 2 3.1762 3 3.1762 4 3.1762
C(38) 4.4809 0 0.0323 0.016 0.0518 0.005 0.0124 0.0173 0.0219 0.0059 0.1576 0.028 0.0478 -0.0893 -0.0502 -0.0095 -0.1663 0 0 0 0 0 0 0 0 0 0.981532 0.892599 0.892599 0.892599 0.892599 0.892599 2 3.1762 2 3.1762 2 3.1762 3 3.1762 4 3.1762
C(39) 4.47(3) 0 -0.031(8) 0.078(9) 0.074(9) -0.037(10) 0.020(9) 0.032(9) 0.025(9) -0.004(9) 0.019(11) 0.034(9) 0.071(9) -0.170(9) 0.007(9) 0.009(9) -0.193(10) 0 0 0 0 0 0 0 0 0 0.981532 0.892599 0.892599 0.892599 0.892599 0.892599 2 3.1762 2 3.1762 2 3.1762 3 3.1762 4 3.1762
C(40) 4.4669 0 -0.0309 0.0781 0.0742 -0.0365 0.0201 0.0315 0.0249 -0.0036 0.019 0.0342 0.0713 -0.1698 0.0069 0.0092 -0.1926 0 0 0 0 0 0 0 0 0 0.981532 0.892599 0.892599 0.892599 0.892599 0.892599 2 3.1762 2 3.1762 2 3.1762 3 3.1762 4 3.1762
C(41) 4.4669 0 -0.0309 0.0781 0.0742 -0.0365 0.0201 0.0315 0.0249 -0.0036 0.019 0.0342 0.0713 -0.1698 0.0069 0.0092 -0.1926 0 0 0 0 0 0 0 0 0 0.981532 0.892599 0.892599 0.892599 0.892599 0.892599 2 3.1762 2 3.1762 2 3.1762 3 3.1762 4 3.1762
C(42) 4.4669 0 -0.0309 0.0781 0.0742 -0.0365 0.0201 0.0315 0.0249 -0.0036 0.019 0.0342 0.0713 -0.1698 0.0069 0.0092 -0.1926 0 0 0 0 0 0 0 0 0 0.981532 0.892599 0.892599 0.892599 0.892599 0.892599 2 3.1762 2 3.1762 2 3.1762 3 3.1762 4 3.1762
C(43) 4.4669 0 -0.0309 0.0781 0.0742 -0.0365 0.0201 0.0315 0.0249 -0.0036 0.019 0.0342 0.0713 -0.1698 0.0069 0.0092 -0.1926 0 0 0 0 0 0 0 0 0 0.981532 0.892599 0.892599 0.892599 0.892599 0.892599 2 3.1762 2 3.1762 2 3.1762 3 3.1762 4 3.1762
C(44) 4.34(6) 0 0.13(2) 0.01(2) 0.06(2) -0.10(2) 0.06(2) 0.03(2) 0.03(2) 0.00(2) -0.09(3) 0.14(2) 0.08(2) -0.16(2) -0.34(2) -0.09(2) -0.13(2) 0 0 0 0 0 0 0 0 0 0.981532 0.892599 0.892599 0.892599 0.892599 0.892599 2 3.1762 2 3.1762 2 3.1762 3 3.1762 4 3.1762
B(1) 3.00(2) 0 -0.033(13) -0.061(9) -0.054(9) 0.105(9) 0.009(10) 0.016(9) 0.017(8) 0.002(11) 0.326(10) 0.016(12) -0.015(9) 0.023(9) -0.005(12) -0.002(12) -0.006(9) 0 0 0 0 0 0 0 0 0 1.023235 0.987974 0.987974 0.987974 0.987974 0.987974 2 2.5246 2 2.5246 2 2.5246 3 2.5246 4 2.5246
B(2) 2.9989 0 -0.033 -0.0609 -0.054 0.1045 0.0091 0.0164 0.0173 0.0018 0.3263 0.0157 -0.0151 0.0227 -0.0049 -0.0016 -0.0063 0 0 0 0 0 0 0 0 0 1.023235 0.987974 0.987974 0.987974 0.987974 0.987974 2 2.5246 2 2.5246 2 2.5246 3 2.5246 4 2.5246
B(3) 2.9989 0 -0.033 -0.0609 -0.054 0.1045 0.0091 0.0164 0.0173 0.0018 0.3263 0.0157 -0.0151 0.0227 -0.0049 -0.0016 -0.0063 0 0 0 0 0 0 0 0 0 1.023235 0.987974 0.987974 0.987974 0.987974 0.987974 2 2.5246 2 2.5246 2 2.5246 3 2.5246 4 2.5246
B(4) 2.9989 0 -0.033 -0.0609 -0.054 0.1045 0.0091 0.0164 0.0173 0.0018 0.3263 0.0157 -0.0151 0.0227 -0.0049 -0.0016 -0.0063 0 0 0 0 0 0 0 0 0 1.023235 0.987974 0.987974 0.987974 0.987974 0.987974 2 2.5246 2 2.5246 2 2.5246 3 2.5246 4 2.5246
B(5) 2.9989 0 -0.033 -0.0609 -0.054 0.1045 0.0091 0.0164 0.0173 0.0018 0.3263 0.0157 -0.0151 0.0227 -0.0049 -0.0016 -0.0063 0 0 0 0 0 0 0 0 0 1.023235 0.987974 0.987974 0.987974 0.987974 0.987974 2 2.5246 2 2.5246 2 2.5246 3 2.5246 4 2.5246
B(6) 2.90(2) 0 0.005(11) -0.003(8) -0.070(8) 0.104(8) -0.016(9) 0.005(8) -0.025(8) -0.007(8) 0.299(9) -0.017(10) 0.007(9) -0.009(9) -0.002(9) 0.023(9) 0.022(9) 0 0 0 0 0 0 0 0 0 1.023235 0.987974 0.987974 0.987974 0.987974 0.987974 2 2.5246 2 2.5246 2 2.5246 3 2.5246 4 2.5246
B(7) 2.8989 0 0.0054 -0.0032 -0.07 0.1037 -0.0161 0.005 -0.0249 -0.007 0.2987 -0.0168 0.0071 -0.0085 -0.0024 0.0225 0.0223 0 0 0 0 0 0 0 0 0 1.023235 0.987974 0.987974 0.987974 0.987974 0.987974 2 2.5246 2 2.5246 2 2.5246 3 2.5246 4 2.5246
B(8) 2.8989 0 0.0054 -0.0032 -0.07 0.1037 -0.0161 0.005 -0.0249 -0.007 0.2987 -0.0168 0.0071 -0.0085 -0.0024 0.0225 0.0223 0 0 0 0 0 0 0 0 0 1.023235 0.987974 0.987974 0.987974 0.987974 0.987974 2 2.5246 2 2.5246 2 2.5246 3 2.5246 4 2.5246
B(9) 2.8989 0 0.0054 -0.0032 -0.07 0.1037 -0.0161 0.005 -0.0249 -0.007 0.2987 -0.0168 0.0071 -0.0085 -0.0024 0.0225 0.0223 0 0 0 0 0 0 0 0 0 1.023235 0.987974 0.987974 0.987974 0.987974 0.987974 2 2.5246 2 2.5246 2 2.5246 3 2.5246 4 2.5246
B(10) 2.8989 0 0.0054 -0.0032 -0.07 0.1037 -0.0161 0.005 -0.0249 -0.007 0.2987 -0.0168 0.0071 -0.0085 -0.0024 0.0225 0.0223 0 0 0 0 0 0 0 0 0 1.023235 0.987974 0.987974 0.987974 0.987974 0.987974 2 2.5246 2 2.5246 2 2.5246 3 2.5246 4 2.5246
B(11) 2.8989 0 0.0054 -0.0032 -0.07 0.1037 -0.0161 0.005 -0.0249 -0.007 0.2987 -0.0168 0.0071 -0.0085 -0.0024 0.0225 0.0223 0 0 0 0 0 0 0 0 0 1.023235 0.987974 0.987974 0.987974 0.987974 0.987974 2 2.5246 2 2.5246 2 2.5246 3 2.5246 4 2.5246
H(1) 0.849(11) 0 0 0 0.136(9) 0 0 0 0 0 0 0 0 0 0 0 0 0 0 0 0 0 0 0 0 0 1.2 1.2 1.2 1.2 1.2 1.2 0 2 1 2 2 2 3 2 4 2
H(2) 0.887(19) 0 0 0 0.195(15) 0 0 0 0 0 0 0 0 0 0 0 0 0 0 0 0 0 0 0 0 0 1.2 1.2 1.2 1.2 1.2 1.2 0 2 1 2 2 2 3 2 4 2
H(3A) 0.935(14) 0 0 0 0.114(10) 0 0 0 0 0 0 0 0 0 0 0 0 0 0 0 0 0 0 0 0 0 1.2 1.2 1.2 1.2 1.2 1.2 0 2 1 2 2 2 3 2 4 2
H(3B) 0.9354 0 0 0 0.1135 0 0 0 0 0 0 0 0 0 0 0 0 0 0 0 0 0 0 0 0 0 1.2 1.2 1.2 1.2 1.2 1.2 0 2 1 2 2 2 3 2 4 2
H(4) 0.935(17) 0 0 0 0.162(14) 0 0 0 0 0 0 0 0 0 0 0 0 0 0 0 0 0 0 0 0 0 1.2 1.2 1.2 1.2 1.2 1.2 0 2 1 2 2 2 3 2 4 2
H(5) 0.876(12) 0 0 0 0.141(9) 0 0 0 0 0 0 0 0 0 0 0 0 0 0 0 0 0 0 0 0 0 1.2 1.2 1.2 1.2 1.2 1.2 0 2 1 2 2 2 3 2 4 2
H(6) 0.8755 0 0 0 0.1407 0 0 0 0 0 0 0 0 0 0 0 0 0 0 0 0 0 0 0 0 0 1.2 1.2 1.2 1.2 1.2 1.2 0 2 1 2 2 2 3 2 4 2
H(7) 0.8485 0 0 0 0.1357 0 0 0 0 0 0 0 0 0 0 0 0 0 0 0 0 0 0 0 0 0 1.2 1.2 1.2 1.2 1.2 1.2 0 2 1 2 2 2 3 2 4 2
H(8) 0.8755 0 0 0 0.1407 0 0 0 0 0 0 0 0 0 0 0 0 0 0 0 0 0 0 0 0 0 1.2 1.2 1.2 1.2 1.2 1.2 0 2 1 2 2 2 3 2 4 2
H(9) 0.8485 0 0 0 0.1357 0 0 0 0 0 0 0 0 0 0 0 0 0 0 0 0 0 0 0 0 0 1.2 1.2 1.2 1.2 1.2 1.2 0 2 1 2 2 2 3 2 4 2
H(10) 0.8873 0 0 0 0.1948 0 0 0 0 0 0 0 0 0 0 0 0 0 0 0 0 0 0 0 0 0 1.2 1.2 1.2 1.2 1.2 1.2 0 2 1 2 2 2 3 2 4 2
H(11A) 0.9354 0 0 0 0.1135 0 0 0 0 0 0 0 0 0 0 0 0 0 0 0 0 0 0 0 0 0 1.2 1.2 1.2 1.2 1.2 1.2 0 2 1 2 2 2 3 2 4 2
H(11B) 0.9354 0 0 0 0.1135 0 0 0 0 0 0 0 0 0 0 0 0 0 0 0 0 0 0 0 0 0 1.2 1.2 1.2 1.2 1.2 1.2 0 2 1 2 2 2 3 2 4 2
H(12) 0.9352 0 0 0 0.1618 0 0 0 0 0 0 0 0 0 0 0 0 0 0 0 0 0 0 0 0 0 1.2 1.2 1.2 1.2 1.2 1.2 0 2 1 2 2 2 3 2 4 2
H(13) 0.8755 0 0 0 0.1407 0 0 0 0 0 0 0 0 0 0 0 0 0 0 0 0 0 0 0 0 0 1.2 1.2 1.2 1.2 1.2 1.2 0 2 1 2 2 2 3 2 4 2
H(14) 0.8485 0 0 0 0.1357 0 0 0 0 0 0 0 0 0 0 0 0 0 0 0 0 0 0 0 0 0 1.2 1.2 1.2 1.2 1.2 1.2 0 2 1 2 2 2 3 2 4 2
H(15) 0.961(14) 0 0 0 0.146(11) 0 0 0 0 0 0 0 0 0 0 0 0 0 0 0 0 0 0 0 0 0 1.2 1.2 1.2 1.2 1.2 1.2 0 2 1 2 2 2 3 2 4 2
H(16A) 0.919(7) 0 0 0 0.093(5) 0 0 0 0 0 0 0 0 0 0 0 0 0 0 0 0 0 0 0 0 0 1.2 1.2 1.2 1.2 1.2 1.2 0 2 1 2 2 2 3 2 4 2
H(16B) 0.9186 0 0 0 0.0934 0 0 0 0 0 0 0 0 0 0 0 0 0 0 0 0 0 0 0 0 0 1.2 1.2 1.2 1.2 1.2 1.2 0 2 1 2 2 2 3 2 4 2
H(17A) 0.946(8) 0 0 0 0.116(6) 0 0 0 0 0 0 0 0 0 0 0 0 0 0 0 0 0 0 0 0 0 1.2 1.2 1.2 1.2 1.2 1.2 0 2 1 2 2 2 3 2 4 2
H(17B) 0.9455 0 0 0 0.116 0 0 0 0 0 0 0 0 0 0 0 0 0 0 0 0 0 0 0 0 0 1.2 1.2 1.2 1.2 1.2 1.2 0 2 1 2 2 2 3 2 4 2
H(18A) 0.945(11) 0 0 0 0.128(9) 0 0 0 0 0 0 0 0 0 0 0 0 0 0 0 0 0 0 0 0 0 1.2 1.2 1.2 1.2 1.2 1.2 0 2 1 2 2 2 3 2 4 2
H(18B) 0.945 0 0 0 0.1283 0 0 0 0 0 0 0 0 0 0 0 0 0 0 0 0 0 0 0 0 0 1.2 1.2 1.2 1.2 1.2 1.2 0 2 1 2 2 2 3 2 4 2
H(19A) 0.9455 0 0 0 0.116 0 0 0 0 0 0 0 0 0 0 0 0 0 0 0 0 0 0 0 0 0 1.2 1.2 1.2 1.2 1.2 1.2 0 2 1 2 2 2 3 2 4 2
H(19B) 0.9455 0 0 0 0.116 0 0 0 0 0 0 0 0 0 0 0 0 0 0 0 0 0 0 0 0 0 1.2 1.2 1.2 1.2 1.2 1.2 0 2 1 2 2 2 3 2 4 2
H(20A) 0.9186 0 0 0 0.0934 0 0 0 0 0 0 0 0 0 0 0 0 0 0 0 0 0 0 0 0 0 1.2 1.2 1.2 1.2 1.2 1.2 0 2 1 2 2 2 3 2 4 2
H(20B) 0.9186 0 0 0 0.0934 0 0 0 0 0 0 0 0 0 0 0 0 0 0 0 0 0 0 0 0 0 1.2 1.2 1.2 1.2 1.2 1.2 0 2 1 2 2 2 3 2 4 2
H(21) 0.9612 0 0 0 0.1456 0 0 0 0 0 0 0 0 0 0 0 0 0 0 0 0 0 0 0 0 0 1.2 1.2 1.2 1.2 1.2 1.2 0 2 1 2 2 2 3 2 4 2
H(22A) 0.9186 0 0 0 0.0934 0 0 0 0 0 0 0 0 0 0 0 0 0 0 0 0 0 0 0 0 0 1.2 1.2 1.2 1.2 1.2 1.2 0 2 1 2 2 2 3 2 4 2
H(22B) 0.9186 0 0 0 0.0934 0 0 0 0 0 0 0 0 0 0 0 0 0 0 0 0 0 0 0 0 0 1.2 1.2 1.2 1.2 1.2 1.2 0 2 1 2 2 2 3 2 4 2
H(23A) 0.9455 0 0 0 0.116 0 0 0 0 0 0 0 0 0 0 0 0 0 0 0 0 0 0 0 0 0 1.2 1.2 1.2 1.2 1.2 1.2 0 2 1 2 2 2 3 2 4 2
H(23B) 0.9455 0 0 0 0.116 0 0 0 0 0 0 0 0 0 0 0 0 0 0 0 0 0 0 0 0 0 1.2 1.2 1.2 1.2 1.2 1.2 0 2 1 2 2 2 3 2 4 2
H(24A) 0.945 0 0 0 0.1283 0 0 0 0 0 0 0 0 0 0 0 0 0 0 0 0 0 0 0 0 0 1.2 1.2 1.2 1.2 1.2 1.2 0 2 1 2 2 2 3 2 4 2
H(24B) 0.945 0 0 0 0.1283 0 0 0 0 0 0 0 0 0 0 0 0 0 0 0 0 0 0 0 0 0 1.2 1.2 1.2 1.2 1.2 1.2 0 2 1 2 2 2 3 2 4 2
H(25A) 0.9455 0 0 0 0.116 0 0 0 0 0 0 0 0 0 0 0 0 0 0 0 0 0 0 0 0 0 1.2 1.2 1.2 1.2 1.2 1.2 0 2 1 2 2 2 3 2 4 2
H(25B) 0.9455 0 0 0 0.116 0 0 0 0 0 0 0 0 0 0 0 0 0 0 0 0 0 0 0 0 0 1.2 1.2 1.2 1.2 1.2 1.2 0 2 1 2 2 2 3 2 4 2
H(26A) 0.9186 0 0 0 0.0934 0 0 0 0 0 0 0 0 0 0 0 0 0 0 0 0 0 0 0 0 0 1.2 1.2 1.2 1.2 1.2 1.2 0 2 1 2 2 2 3 2 4 2
H(26B) 0.9186 0 0 0 0.0934 0 0 0 0 0 0 0 0 0 0 0 0 0 0 0 0 0 0 0 0 0 1.2 1.2 1.2 1.2 1.2 1.2 0 2 1 2 2 2 3 2 4 2
H(27) 0.9612 0 0 0 0.1456 0 0 0 0 0 0 0 0 0 0 0 0 0 0 0 0 0 0 0 0 0 1.2 1.2 1.2 1.2 1.2 1.2 0 2 1 2 2 2 3 2 4 2
H(28A) 0.9186 0 0 0 0.0934 0 0 0 0 0 0 0 0 0 0 0 0 0 0 0 0 0 0 0 0 0 1.2 1.2 1.2 1.2 1.2 1.2 0 2 1 2 2 2 3 2 4 2
H(28B) 0.9186 0 0 0 0.0934 0 0 0 0 0 0 0 0 0 0 0 0 0 0 0 0 0 0 0 0 0 1.2 1.2 1.2 1.2 1.2 1.2 0 2 1 2 2 2 3 2 4 2
H(29A) 0.9455 0 0 0 0.116 0 0 0 0 0 0 0 0 0 0 0 0 0 0 0 0 0 0 0 0 0 1.2 1.2 1.2 1.2 1.2 1.2 0 2 1 2 2 2 3 2 4 2
H(29B) 0.9455 0 0 0 0.116 0 0 0 0 0 0 0 0 0 0 0 0 0 0 0 0 0 0 0 0 0 1.2 1.2 1.2 1.2 1.2 1.2 0 2 1 2 2 2 3 2 4 2
H(30A) 0.945 0 0 0 0.1283 0 0 0 0 0 0 0 0 0 0 0 0 0 0 0 0 0 0 0 0 0 1.2 1.2 1.2 1.2 1.2 1.2 0 2 1 2 2 2 3 2 4 2
H(30B) 0.945 0 0 0 0.1283 0 0 0 0 0 0 0 0 0 0 0 0 0 0 0 0 0 0 0 0 0 1.2 1.2 1.2 1.2 1.2 1.2 0 2 1 2 2 2 3 2 4 2
H(31A) 0.9455 0 0 0 0.116 0 0 0 0 0 0 0 0 0 0 0 0 0 0 0 0 0 0 0 0 0 1.2 1.2 1.2 1.2 1.2 1.2 0 2 1 2 2 2 3 2 4 2
H(31B) 0.9455 0 0 0 0.116 0 0 0 0 0 0 0 0 0 0 0 0 0 0 0 0 0 0 0 0 0 1.2 1.2 1.2 1.2 1.2 1.2 0 2 1 2 2 2 3 2 4 2
H(32A) 0.9186 0 0 0 0.0934 0 0 0 0 0 0 0 0 0 0 0 0 0 0 0 0 0 0 0 0 0 1.2 1.2 1.2 1.2 1.2 1.2 0 2 1 2 2 2 3 2 4 2
H(32B) 0.9186 0 0 0 0.0934 0 0 0 0 0 0 0 0 0 0 0 0 0 0 0 0 0 0 0 0 0 1.2 1.2 1.2 1.2 1.2 1.2 0 2 1 2 2 2 3 2 4 2
H(34A) 0.762(8) 0 0 0 0.130(5) 0 0 0 0 0 0 0 0 0 0 0 0 0 0 0 0 0 0 0 0 0 1.2 1.2 1.2 1.2 1.2 1.2 0 2 1 2 2 2 3 2 4 2
H(34B) 0.762 0 0 0 0.1297 0 0 0 0 0 0 0 0 0 0 0 0 0 0 0 0 0 0 0 0 0 1.2 1.2 1.2 1.2 1.2 1.2 0 2 1 2 2 2 3 2 4 2
H(34C) 0.762 0 0 0 0.1297 0 0 0 0 0 0 0 0 0 0 0 0 0 0 0 0 0 0 0 0 0 1.2 1.2 1.2 1.2 1.2 1.2 0 2 1 2 2 2 3 2 4 2
H(35A) 0.762 0 0 0 0.1297 0 0 0 0 0 0 0 0 0 0 0 0 0 0 0 0 0 0 0 0 0 1.2 1.2 1.2 1.2 1.2 1.2 0 2 1 2 2 2 3 2 4 2
H(35B) 0.762 0 0 0 0.1297 0 0 0 0 0 0 0 0 0 0 0 0 0 0 0 0 0 0 0 0 0 1.2 1.2 1.2 1.2 1.2 1.2 0 2 1 2 2 2 3 2 4 2
H(35C) 0.762 0 0 0 0.1297 0 0 0 0 0 0 0 0 0 0 0 0 0 0 0 0 0 0 0 0 0 1.2 1.2 1.2 1.2 1.2 1.2 0 2 1 2 2 2 3 2 4 2
H(36A) 0.762 0 0 0 0.1297 0 0 0 0 0 0 0 0 0 0 0 0 0 0 0 0 0 0 0 0 0 1.2 1.2 1.2 1.2 1.2 1.2 0 2 1 2 2 2 3 2 4 2
H(36B) 0.762 0 0 0 0.1297 0 0 0 0 0 0 0 0 0 0 0 0 0 0 0 0 0 0 0 0 0 1.2 1.2 1.2 1.2 1.2 1.2 0 2 1 2 2 2 3 2 4 2
H(36C) 0.762 0 0 0 0.1297 0 0 0 0 0 0 0 0 0 0 0 0 0 0 0 0 0 0 0 0 0 1.2 1.2 1.2 1.2 1.2 1.2 0 2 1 2 2 2 3 2 4 2
H(37A) 0.762 0 0 0 0.1297 0 0 0 0 0 0 0 0 0 0 0 0 0 0 0 0 0 0 0 0 0 1.2 1.2 1.2 1.2 1.2 1.2 0 2 1 2 2 2 3 2 4 2
H(37B) 0.762 0 0 0 0.1297 0 0 0 0 0 0 0 0 0 0 0 0 0 0 0 0 0 0 0 0 0 1.2 1.2 1.2 1.2 1.2 1.2 0 2 1 2 2 2 3 2 4 2
H(37C) 0.762 0 0 0 0.1297 0 0 0 0 0 0 0 0 0 0 0 0 0 0 0 0 0 0 0 0 0 1.2 1.2 1.2 1.2 1.2 1.2 0 2 1 2 2 2 3 2 4 2
H(38A) 0.762 0 0 0 0.1297 0 0 0 0 0 0 0 0 0 0 0 0 0 0 0 0 0 0 0 0 0 1.2 1.2 1.2 1.2 1.2 1.2 0 2 1 2 2 2 3 2 4 2
H(38B) 0.762 0 0 0 0.1297 0 0 0 0 0 0 0 0 0 0 0 0 0 0 0 0 0 0 0 0 0 1.2 1.2 1.2 1.2 1.2 1.2 0 2 1 2 2 2 3 2 4 2
H(38C) 0.762 0 0 0 0.1297 0 0 0 0 0 0 0 0 0 0 0 0 0 0 0 0 0 0 0 0 0 1.2 1.2 1.2 1.2 1.2 1.2 0 2 1 2 2 2 3 2 4 2
H(39A) 0.706(8) 0 0 0 0.148(6) 0 0 0 0 0 0 0 0 0 0 0 0 0 0 0 0 0 0 0 0 0 1.2 1.2 1.2 1.2 1.2 1.2 0 2 1 2 2 2 3 2 4 2
H(39B) 0.7059 0 0 0 0.1482 0 0 0 0 0 0 0 0 0 0 0 0 0 0 0 0 0 0 0 0 0 1.2 1.2 1.2 1.2 1.2 1.2 0 2 1 2 2 2 3 2 4 2
H(39C) 0.7059 0 0 0 0.1482 0 0 0 0 0 0 0 0 0 0 0 0 0 0 0 0 0 0 0 0 0 1.2 1.2 1.2 1.2 1.2 1.2 0 2 1 2 2 2 3 2 4 2
H(40A) 0.7059 0 0 0 0.1482 0 0 0 0 0 0 0 0 0 0 0 0 0 0 0 0 0 0 0 0 0 1.2 1.2 1.2 1.2 1.2 1.2 0 2 1 2 2 2 3 2 4 2
H(40B) 0.7059 0 0 0 0.1482 0 0 0 0 0 0 0 0 0 0 0 0 0 0 0 0 0 0 0 0 0 1.2 1.2 1.2 1.2 1.2 1.2 0 2 1 2 2 2 3 2 4 2
H(40C) 0.7059 0 0 0 0.1482 0 0 0 0 0 0 0 0 0 0 0 0 0 0 0 0 0 0 0 0 0 1.2 1.2 1.2 1.2 1.2 1.2 0 2 1 2 2 2 3 2 4 2
H(41A) 0.7059 0 0 0 0.1482 0 0 0 0 0 0 0 0 0 0 0 0 0 0 0 0 0 0 0 0 0 1.2 1.2 1.2 1.2 1.2 1.2 0 2 1 2 2 2 3 2 4 2
H(41B) 0.7059 0 0 0 0.1482 0 0 0 0 0 0 0 0 0 0 0 0 0 0 0 0 0 0 0 0 0 1.2 1.2 1.2 1.2 1.2 1.2 0 2 1 2 2 2 3 2 4 2
H(41C) 0.7059 0 0 0 0.1482 0 0 0 0 0 0 0 0 0 0 0 0 0 0 0 0 0 0 0 0 0 1.2 1.2 1.2 1.2 1.2 1.2 0 2 1 2 2 2 3 2 4 2
H(42A) 0.7059 0 0 0 0.1482 0 0 0 0 0 0 0 0 0 0 0 0 0 0 0 0 0 0 0 0 0 1.2 1.2 1.2 1.2 1.2 1.2 0 2 1 2 2 2 3 2 4 2
H(42B) 0.7059 0 0 0 0.1482 0 0 0 0 0 0 0 0 0 0 0 0 0 0 0 0 0 0 0 0 0 1.2 1.2 1.2 1.2 1.2 1.2 0 2 1 2 2 2 3 2 4 2
H(42C) 0.7059 0 0 0 0.1482 0 0 0 0 0 0 0 0 0 0 0 0 0 0 0 0 0 0 0 0 0 1.2 1.2 1.2 1.2 1.2 1.2 0 2 1 2 2 2 3 2 4 2
H(43A) 0.7059 0 0 0 0.1482 0 0 0 0 0 0 0 0 0 0 0 0 0 0 0 0 0 0 0 0 0 1.2 1.2 1.2 1.2 1.2 1.2 0 2 1 2 2 2 3 2 4 2
H(43B) 0.7059 0 0 0 0.1482 0 0 0 0 0 0 0 0 0 0 0 0 0 0 0 0 0 0 0 0 0 1.2 1.2 1.2 1.2 1.2 1.2 0 2 1 2 2 2 3 2 4 2
H(43C) 0.7059 0 0 0 0.1482 0 0 0 0 0 0 0 0 0 0 0 0 0 0 0 0 0 0 0 0 0 1.2 1.2 1.2 1.2 1.2 1.2 0 2 1 2 2 2 3 2 4 2
H(44A) 0.74(2) 0 0 0 0.165(14) 0 0 0 0 0 0 0 0 0 0 0 0 0 0 0 0 0 0 0 0 0 1.2 1.2 1.2 1.2 1.2 1.2 0 2 1 2 2 2 3 2 4 2
H(44B) 0.7407 0 0 0 0.1647 0 0 0 0 0 0 0 0 0 0 0 0 0 0 0 0 0 0 0 0 0 1.2 1.2 1.2 1.2 1.2 1.2 0 2 1 2 2 2 3 2 4 2
H(44C) 0.7407 0 0 0 0.1647 0 0 0 0 0 0 0 0 0 0 0 0 0 0 0 0 0 0 0 0 0 1.2 1.2 1.2 1.2 1.2 1.2 0 2 1 2 2 2 3 2 4 2
H(33) 0.83(3) 0 0 0 0.106(18) 0 0 0 0 0 0 0 0 0 0 0 0 0 0 0 0 0 0 0 0 0 1.2 1.2 1.2 1.2 1.2 1.2 0 2 1 2 2 2 3 2 4 2

loop_
_atom_site_aniso_label
_atom_site_aniso_U_11
_atom_site_aniso_U_22
_atom_site_aniso_U_33
_atom_site_aniso_U_23
_atom_site_aniso_U_13
_atom_site_aniso_U_12
RH(1) 0.011265(15) 0.010513(15) 0.008620(12) 0.000145(15) 0.000925(10) 0.001565(16)
P(1) 0.00996(4) 0.01006(4) 0.00938(4) -0.00010(3) 0.00122(3) 0.00043(3)
C(1) 0.0182(3) 0.0129(2) 0.0151(2) -0.00095(18) 0.0003(2) 0.0002(2)
C(2) 0.0296(3) 0.0157(3) 0.0166(2) -0.0032(2) 0.0013(2) 0.0059(3)
C(3) 0.0302(3) 0.0138(3) 0.0213(3) -0.0004(2) 0.0031(3) 0.0080(3)
C(4) 0.0175(3) 0.0122(2) 0.0157(2) 0.00212(18) 0.00210(19) 0.00363(19)
C(5) 0.0166(2) 0.0115(2) 0.0150(2) 0.00219(18) 0.00242(18) -0.00070(19)
C(6) 0.0137(2) 0.0141(2) 0.0161(2) 0.00289(19) 0.00418(18) 0.00373(18)
C(7) 0.0195(3) 0.0162(2) 0.01238(19) 0.00115(18) 0.00358(19) 0.0053(2)
C(8) 0.0148(2) 0.0135(2) 0.01129(18) 0.00276(17) 0.00273(17) 0.00075(19)
C(9) 0.01177(19) 0.0144(2) 0.01115(16) 0.00160(17) 0.00268(14) 0.00110(19)
C(10) 0.0147(2) 0.0131(2) 0.01113(18) -0.00096(16) 0.00018(17) 0.00209(19)
C(11) 0.0211(3) 0.0171(3) 0.01204(19) -0.00247(18) -0.00280(19) 0.0032(2)
C(12) 0.0148(2) 0.0141(2) 0.01192(18) 0.00077(17) -0.00116(17) 0.00176(19)
C(13) 0.0109(2) 0.0130(2) 0.0161(2) 0.00187(17) 0.00117(17) 0.00037(17)
C(14) 0.0118(2) 0.0115(2) 0.01342(18) 0.00199(16) 0.00130(16) 0.00025(17)
C(15) 0.01173(17) 0.01224(17) 0.00978(14) 0.00029(13) 0.00110(13) 0.00041(14)
C(16) 0.01411(18) 0.01415(18) 0.01155(15) -0.00141(13) 0.00117(13) 0.00186(15)
C(17) 0.01691(19) 0.01593(19) 0.01141(14) -0.00226(15) 0.00316(13) -0.00166(16)
C(18) 0.0192(2) 0.0212(2) 0.01065(16) 0.00135(16) 0.00301(16) -0.00177(19)
C(19) 0.0179(2) 0.0213(2) 0.01206(16) 0.00188(15) -0.00114(15) 0.00278(17)
C(20) 0.0186(2) 0.01464(19) 0.01242(15) 0.00133(14) -0.00030(14) 0.00358(16)
C(21) 0.01410(19) 0.01075(17) 0.01398(16) -0.00072(14) 0.00202(14) -0.00051(15)
C(22) 0.0164(2) 0.01226(18) 0.01911(19) -0.00084(15) 0.00559(16) -0.00221(15)
C(23) 0.0207(2) 0.01349(19) 0.01955(19) 0.00084(16) 0.00426(17) -0.00394(17)
C(24) 0.0245(3) 0.0164(2) 0.0222(2) -0.00098(19) 0.0007(2) -0.0087(2)
C(25) 0.0289(3) 0.0126(2) 0.01801(19) -0.00256(16) 0.00138(19) -0.00262(18)
C(26) 0.0203(2) 0.01340(19) 0.01436(17) -0.00179(14) 0.00099(15) -0.00188(16)
C(27) 0.01170(18) 0.01534(19) 0.01188(15) -0.00073(14) 0.00209(14) 0.00224(15)
C(28) 0.0186(2) 0.0197(2) 0.0200(2) 0.00091(17) 0.00485(17) 0.00776(18)
C(29) 0.0196(2) 0.0296(3) 0.0214(2) -0.0034(2) 0.00536(19) 0.0103(2)
C(30) 0.0127(2) 0.0391(3) 0.0193(2) -0.0013(2) 0.00455(17) 0.0060(2)
C(31) 0.0144(2) 0.0309(3) 0.01811(19) 0.00152(19) 0.00621(17) 0.00023(19)
C(32) 0.01248(18) 0.0197(2) 0.01582(17) -0.00115(15) 0.00429(15) -0.00111(16)
C(33) 0.0127(2) 0.0132(2) 0.0202(2) -0.00194(19) 0.00332(19) 0.00175(19)
C(34) 0.0278(3) 0.0381(4) 0.0257(3) 0.0062(2) -0.0107(2) -0.0070(3)
C(35) 0.0169(2) 0.0350(3) 0.0320(3) -0.0055(2) 0.0073(2) -0.0091(2)
C(36) 0.0258(3) 0.0321(3) 0.0194(2) -0.0073(2) 0.01294(19) -0.0070(2)
C(37) 0.0301(3) 0.0233(3) 0.0230(2) -0.0103(2) 0.0103(2) -0.0112(2)
C(38) 0.0339(3) 0.0155(2) 0.0243(2) 0.00591(19) 0.0009(2) -0.0028(2)
C(39) 0.0171(2) 0.0316(3) 0.0325(3) -0.0008(2) 0.0124(2) -0.0036(2)
C(40) 0.0486(4) 0.0282(3) 0.0198(2) -0.0071(2) 0.0196(3) -0.0121(3)
C(41) 0.0492(4) 0.0193(3) 0.0264(3) -0.0102(2) 0.0151(3) -0.0137(3)
C(42) 0.0426(4) 0.0201(3) 0.0308(3) 0.0099(2) 0.0148(3) -0.0007(2)
C(43) 0.0209(3) 0.0488(4) 0.0220(2) 0.0130(3) -0.0024(2) 0.0011(3)
C(44) 0.0374(4) 0.0214(3) 0.0561(5) 0.0047(4) 0.0256(4) 0.0146(3)
B(1) 0.0182(2) 0.0174(2) 0.01509(19) 0.00025(17) -0.00091(17) -0.00265(18)
B(2) 0.0142(2) 0.0174(2) 0.0179(2) -0.00258(18) 0.00427(17) -0.00345(18)
B(3) 0.0147(2) 0.0179(2) 0.01374(18) -0.00243(16) 0.00581(16) -0.00181(17)
B(4) 0.0143(2) 0.0151(2) 0.01458(18) -0.00326(16) 0.00417(16) -0.00235(17)
B(5) 0.0179(2) 0.0118(2) 0.01473(19) 0.00106(16) 0.00194(17) -0.00070(17)
B(6) 0.01347(19) 0.0167(2) 0.01591(18) 0.00052(17) 0.00593(16) 0.00023(18)
B(7) 0.0243(3) 0.0145(2) 0.01347(18) -0.00183(16) 0.00834(18) -0.00245(18)
B(8) 0.0252(3) 0.0126(2) 0.0166(2) -0.00365(17) 0.00789(19) -0.00440(19)
B(9) 0.0208(2) 0.0137(2) 0.0172(2) 0.00296(17) 0.00792(18) 0.00045(18)
B(10) 0.0141(2) 0.0213(2) 0.01424(19) 0.00364(17) 0.00293(16) 0.00166(18)
B(11) 0.0211(3) 0.0138(2) 0.0226(2) 0.00220(18) 0.0109(2) 0.00525(18)
H(1) 0.023625 0.030148 0.028942 0.003164 -0.000926 0.001416
H(2) 0.060963 0.029596 0.025416 0.002079 0.00133 -0.006166
H(3A) 0.050332 0.022935 0.041418 0.00476 0.006907 0.006241
H(3B) 0.037093 0.038723 0.042793 0.015682 0.011076 0.001071
H(4) 0.034893 0.05398 0.027236 0.012678 -0.003431 0.00885
H(5) 0.040768 0.025549 0.047427 -0.000319 0.010652 0.013353
H(6) 0.026666 0.042548 0.050037 0.012159 0.015576 0.009151
H(7) 0.034769 0.027992 0.023121 0.006181 0.00546 0.007289
H(8) 0.032235 0.03899 0.020393 -0.00001 0.006245 0.007848
H(9) 0.01981 0.029707 0.023437 0.00084 0.006672 0.000365
H(10) 0.027036 0.02054 0.024718 0.004753 0.003706 -0.001602
H(11A) 0.035534 0.038677 0.021127 0.003177 0.008624 0.002859
H(11B) 0.026359 0.031077 0.033451 -0.006009 -0.002426 -0.000939
H(12) 0.026934 0.032113 0.023292 0.006087 -0.003809 0.006733
H(13) 0.020299 0.037752 0.032364 -0.003591 -0.001281 0.004336
H(14) 0.024561 0.022243 0.02534 -0.002895 0.004988 0.003433
H(15) 0.029006 0.040117 0.028349 -0.013988 0.004832 0.00029
H(16A) 0.036941 0.022166 0.021037 0.005937 0.004481 0.004355
H(16B) 0.025768 0.030179 0.027862 -0.005532 0.008777 -0.00259
H(17A) 0.039265 0.041076 0.027841 -0.015568 0.004981 -0.002805
H(17B) 0.03693 0.046936 0.028353 0.010692 0.007564 -0.009824
H(18A) 0.031392 0.032891 0.033005 -0.002771 0.007412 0.00477
H(18B) 0.042428 0.039972 0.01775 0.001705 -0.00332 -0.003387
H(19A) 0.051384 0.0322 0.027319 0.00613 -0.004568 0.010681
H(19B) 0.03362 0.0469 0.030631 -0.014 0.003311 0.000384
H(20A) 0.027948 0.029746 0.028582 -0.005396 0.002645 0.005706
H(20B) 0.0272 0.035084 0.027958 0.010879 0.005661 0.001655
H(21) 0.025664 0.022502 0.027032 0.006961 0.000715 0.003647
H(22A) 0.04696 0.031001 0.020983 -0.007178 0.00195 -0.002102
H(22B) 0.024236 0.029849 0.043188 0.003168 -0.002292 0.009258
H(23A) 0.034932 0.026332 0.036806 0.002659 -0.002498 0.006327
H(23B) 0.033974 0.035243 0.03831 -0.007181 0.013082 0.002427
H(24A) 0.033474 0.046059 0.040073 0.003257 0.000623 0.010613
H(24B) 0.058131 0.020808 0.057847 -0.008985 0.015356 0.004966
H(25A) 0.03779 0.026716 0.041353 0.00615 0.001528 0.005122
H(25B) 0.048969 0.029417 0.031011 -0.007541 0.001183 -0.008385
H(26A) 0.0282 0.02504 0.031253 0.003813 -0.003326 -0.000483
H(26B) 0.033361 0.029891 0.031931 -0.000057 0.012315 -0.006191
H(27) 0.039851 0.038894 0.019209 0.009752 -0.001899 -0.004234
H(28A) 0.04098 0.030033 0.044488 -0.004552 0.015543 -0.007928
H(28B) 0.028435 0.056395 0.024667 0.006589 -0.000014 -0.000564
H(29A) 0.042906 0.047408 0.049589 0.026298 0.017571 0.007595
H(29B) 0.035214 0.063667 0.027382 0.007488 0.005451 -0.006495
H(30A) 0.033996 0.05895 0.034589 -0.000439 -0.002163 0.005918
H(30B) 0.042035 0.063725 0.044054 0.002244 0.027631 -0.004059
H(31A) 0.030258 0.048214 0.022101 0.001989 0.002846 0.001528
H(31B) 0.027671 0.04241 0.038273 -0.008225 0.008344 0.00215
H(32A) 0.025143 0.026769 0.033568 0.004928 0.007239 0.005056
H(32B) 0.024634 0.042002 0.020842 -0.002971 -0.000714 0.002049
H(34A) 0.038376 0.072222 0.054322 -0.019155 -0.011136 0.011861
H(34B) 0.062141 0.078546 0.027785 -0.006817 -0.00409 0.00322
H(34C) 0.055129 0.047016 0.059016 0.006363 -0.015885 0.010178
H(35A) 0.031337 0.051523 0.077629 -0.001788 0.020148 -0.01442
H(35B) 0.041868 0.05399 0.056885 -0.013812 0.017508 0.00887
H(35C) 0.035476 0.075901 0.044906 -0.020106 0.00099 -0.011999
H(36A) 0.051131 0.069025 0.034587 -0.024883 0.016275 -0.021904
H(36B) 0.068641 0.048152 0.040735 -0.013739 0.029869 -0.000282
H(36C) 0.042166 0.063905 0.050828 0.006626 0.023883 -0.010466
H(37A) 0.062244 0.028414 0.053084 -0.00102 0.008566 -0.008291
H(37B) 0.035285 0.055286 0.053965 -0.019032 0.011192 -0.019665
H(37C) 0.066698 0.052512 0.035383 -0.020735 0.02575 -0.017769
H(38A) 0.061925 0.043827 0.040943 -0.006812 -0.011524 0.015554
H(38B) 0.051006 0.041144 0.054786 -0.007032 0.019305 0.013441
H(38C) 0.074846 0.023963 0.052562 0.003991 0.017713 0.000833
H(39A) 0.042715 0.05833 0.044883 -0.010371 0.017884 0.012144
H(39B) 0.032966 0.051687 0.078871 0.00798 0.025277 0.000883
H(39C) 0.033942 0.069618 0.043264 -0.016191 0.009557 -0.012681
H(40A) 0.08454 0.047061 0.031405 -0.00548 0.021208 0.005554
H(40B) 0.088595 0.046025 0.041954 -0.02867 0.03183 -0.021595
H(40C) 0.055145 0.067014 0.04755 -0.0069 0.030655 -0.010089
H(41A) 0.078956 0.028377 0.067949 -0.002511 0.024486 -0.013444
H(41B) 0.092847 0.048184 0.031864 -0.026991 0.018467 -0.012243
H(41C) 0.063111 0.049054 0.05753 -0.029609 0.027768 -0.01894
H(42A) 0.078236 0.047869 0.033176 -0.005976 0.015364 0.010761
H(42B) 0.069789 0.034673 0.072035 0.016611 0.032404 0.019426
H(42C) 0.055074 0.041826 0.057987 -0.01571 0.014205 0.010701
H(43A) 0.050043 0.071549 0.033518 -0.00099 -0.005286 -0.003027
H(43B) 0.025598 0.090314 0.051664 0.005778 0.003647 0.018048
H(43C) 0.052755 0.061704 0.050708 -0.000425 -0.004166 0.029587
H(44A) 0.066552 0.052311 0.070177 0.032124 0.02553 0.022513
H(44B) 0.04934 0.048012 0.094111 0.01367 0.043289 0.008384
H(44C) 0.07079 0.035883 0.081845 0.011388 0.031184 -0.013132
H(33) 0.0268 0.027648 0.047735 0.010067 0.008275 -0.002249

loop_
_atom_site_label
_atom_site_fract_x
_atom_site_fract_y
_atom_site_fract_z
_atom_site_U_iso_or_equiv
_atom_site_occupancy
_atom_site_symmetry_multiplicity
RH(1) 0.505781(3) 0.341818(3) 0.8192600(16) 0.01 1 4
P(1) 0.590101(8) 0.201552(8) 0.842427(5) 0.01 1 4
C(1) 0.47866(5) 0.51622(5) 0.80438(3) 0.016 1 4
C(2) 0.41825(6) 0.57674(5) 0.83494(3) 0.021 1 4
C(3) 0.34995(6) 0.62991(5) 0.78790(3) 0.022 1 4
C(4) 0.34227(4) 0.54744(5) 0.74163(3) 0.015 1 4
C(5) 0.44175(4) 0.52777(5) 0.73857(3) 0.014 1 4
C(6) 0.32214(4) 0.45141(5) 0.77409(3) 0.014 1 4
C(7) 0.39786(5) 0.46515(5) 0.82840(3) 0.016 1 4
C(8) 0.45123(4) 0.43363(5) 0.70171(2) 0.013 1 4
C(9) 0.51050(4) 0.34572(5) 0.73308(2) 0.012 1 4
C(10) 0.45063(4) 0.25230(5) 0.71664(2) 0.013 1 4
C(11) 0.38495(5) 0.27877(5) 0.65974(3) 0.018 1 4
C(12) 0.35914(4) 0.38080(5) 0.68107(2) 0.014 1 4
C(13) 0.32855(4) 0.35479(4) 0.73811(2) 0.014 1 4
C(14) 0.39938(4) 0.27358(4) 0.76528(2) 0.012 1 4
C(15) 0.64432(3) 0.23516(4) 0.918936(19) 0.011 1 4
C(16) 0.57849(3) 0.30102(4) 0.944490(19) 0.014 1 4
C(17) 0.61997(3) 0.33809(4) 1.006095(19) 0.015 1 4
C(18) 0.65481(4) 0.24980(4) 1.04620(2) 0.017 1 4
C(19) 0.72327(4) 0.18828(4) 1.02181(2) 0.018 1 4
C(20) 0.68235(4) 0.14870(4) 0.96048(2) 0.016 1 4
C(21) 0.54191(3) 0.07459(4) 0.84668(2) 0.013 1 4
C(22) 0.46873(4) 0.07355(4) 0.88282(2) 0.016 1 4
C(23) 0.44080(4) -0.03456(4) 0.89263(2) 0.018 1 4
C(24) 0.40861(4) -0.08987(4) 0.83480(3) 0.022 1 4
C(25) 0.47938(4) -0.08654(4) 0.79735(2) 0.02 1 4
C(26) 0.50617(4) 0.02225(4) 0.78759(2) 0.016 1 4
C(27) 0.68040(3) 0.18593(4) 0.80181(2) 0.013 1 4
C(28) 0.74000(4) 0.09172(4) 0.81492(2) 0.019 1 4
C(29) 0.80259(4) 0.08522(5) 0.77174(3) 0.023 1 4
C(30) 0.85986(4) 0.18064(6) 0.77329(3) 0.024 1 4
C(31) 0.80241(4) 0.27587(5) 0.76464(2) 0.021 1 4
C(32) 0.74053(3) 0.28034(4) 0.80799(2) 0.016 1 4
C(33) 0.09697(4) 0.38892(5) 0.99922(3) 0.015 1 4
C(34) 0.00292(5) 0.35335(6) 0.88152(3) 0.033 1 4
C(35) -0.04159(4) 0.24180(6) 1.00125(3) 0.028 1 4
C(36) 0.10059(4) 0.33878(5) 1.11908(2) 0.025 1 4
C(37) 0.23344(5) 0.50874(5) 1.07252(3) 0.025 1 4
C(38) 0.17289(5) 0.51546(4) 0.92162(3) 0.025 1 4
C(39) 0.37014(4) 0.38067(5) 0.99068(3) 0.026 1 4
C(40) 0.22184(6) 0.27968(5) 0.86812(3) 0.03 1 4
C(41) 0.08494(6) 0.10571(5) 0.91798(3) 0.031 1 4
C(42) 0.14818(5) 0.09850(5) 1.07012(3) 0.03 1 4
C(43) 0.32566(5) 0.27036(6) 1.11269(3) 0.032 1 4
C(44) 0.31170(7) 0.12770(7) 0.98741(5) 0.036 1 4
B(1) 0.08317(4) 0.32534(4) 0.93466(2) 0.018 1 4
B(2) 0.05965(4) 0.26716(4) 0.99850(2) 0.016 1 4
B(3) 0.13521(4) 0.31877(4) 1.06067(2) 0.015 1 4
B(4) 0.20534(4) 0.40900(4) 1.03511(2) 0.014 1 4
B(5) 0.17357(4) 0.41282(4) 0.95695(2) 0.015 1 4
B(6) 0.27039(4) 0.34459(4) 0.99221(2) 0.015 1 4
B(7) 0.19479(4) 0.29213(4) 0.92989(2) 0.017 1 4
B(8) 0.12428(4) 0.20215(4) 0.95553(2) 0.018 1 4
B(9) 0.15658(4) 0.19826(4) 1.03371(2) 0.017 1 4
B(10) 0.24710(4) 0.28652(5) 1.05614(2) 0.017 1 4
B(11) 0.24029(4) 0.21400(4) 0.99121(3) 0.018 1 4
H(1) 0.550625 0.511095 0.825041 0.029 1 4
H(2) 0.448039 0.60626 0.878583 0.04 1 4
H(3A) 0.37573 0.699758 0.774526 0.039 1 4
H(3B) 0.287415 0.643344 0.801266 0.039 1 4
H(4) 0.296739 0.5633 0.699446 0.04 1 4
H(5) 0.470857 0.594611 0.722024 0.038 1 4
H(6) 0.256773 0.457121 0.786638 0.039 1 4
H(7) 0.40146 0.419794 0.867994 0.029 1 4
H(8) 0.477277 0.455721 0.663377 0.03 1 4
H(9) 0.580387 0.343916 0.727513 0.024 1 4
H(10) 0.485818 0.179534 0.719273 0.024 1 4
H(11A) 0.418775 0.285334 0.623996 0.031 1 4
H(11B) 0.33112 0.22474 0.647516 0.032 1 4
H(12) 0.308823 0.422495 0.649045 0.029 1 4
H(13) 0.262286 0.318273 0.725697 0.031 1 4
H(14) 0.374486 0.212581 0.789261 0.024 1 4
H(15) 0.700041 0.285775 0.915302 0.033 1 4
H(16A) 0.560178 0.366768 0.91747 0.027 1 4
H(16B) 0.517854 0.259271 0.945207 0.027 1 4
H(17A) 0.675317 0.387132 1.002955 0.036 1 4
H(17B) 0.569765 0.379427 1.022679 0.037 1 4
H(18A) 0.598638 0.20277 1.050323 0.032 1 4
H(18B) 0.686472 0.278608 1.088664 0.035 1 4
H(19A) 0.747568 0.125823 1.050325 0.039 1 4
H(19B) 0.780223 0.235071 1.019043 0.038 1 4
H(20A) 0.629712 0.096676 0.96493 0.029 1 4
H(20B) 0.732286 0.107077 0.943796 0.03 1 4
H(21) 0.600358 0.031431 0.870062 0.026 1 4
H(22A) 0.492204 0.110357 0.924303 0.034 1 4
H(22B) 0.412394 0.11572 0.858325 0.034 1 4
H(23A) 0.497809 -0.073977 0.918415 0.034 1 4
H(23B) 0.388079 -0.033872 0.916848 0.035 1 4
H(24A) 0.347446 -0.054731 0.811316 0.041 1 4
H(24B) 0.390797 -0.165916 0.844092 0.045 1 4
H(25A) 0.53872 -0.126955 0.819193 0.036 1 4
H(25B) 0.455211 -0.122151 0.755582 0.038 1 4
H(26A) 0.447062 0.061364 0.764251 0.03 1 4
H(26B) 0.555024 0.022712 0.760436 0.031 1 4
H(27) 0.643662 0.182066 0.756087 0.034 1 4
H(28A) 0.699084 0.024709 0.812232 0.038 1 4
H(28B) 0.778922 0.09783 0.85903 0.037 1 4
H(29A) 0.848334 0.022442 0.782308 0.045 1 4
H(29B) 0.763329 0.073807 0.728108 0.042 1 4
H(30A) 0.906528 0.18329 0.815027 0.044 1 4
H(30B) 0.900879 0.177216 0.741173 0.047 1 4
H(31A) 0.760109 0.277749 0.721359 0.034 1 4
H(31B) 0.845398 0.341413 0.769397 0.036 1 4
H(32A) 0.700578 0.348216 0.800675 0.028 1 4
H(32B) 0.78072 0.282716 0.85189 0.03 1 4
H(34A) -0.055924 0.309515 0.883932 0.058 1 4
H(34B) 0.022585 0.33732 0.840989 0.058 1 4
H(34C) -0.012476 0.432541 0.883243 0.058 1 4
H(35A) -0.072703 0.307632 1.015359 0.052 1 4
H(35B) -0.042042 0.181246 1.031859 0.05 1 4
H(35C) -0.078498 0.218979 0.958653 0.053 1 4
H(36A) 0.150813 0.380856 1.14933 0.051 1 4
H(36B) 0.088993 0.267738 1.138591 0.05 1 4
H(36C) 0.038648 0.381258 1.109115 0.05 1 4
H(37A) 0.199478 0.572905 1.049405 0.049 1 4
H(37B) 0.305346 0.519267 1.079609 0.048 1 4
H(37C) 0.21465 0.501522 1.114075 0.049 1 4
H(38A) 0.120795 0.512631 0.882309 0.052 1 4
H(38B) 0.237375 0.525892 0.910324 0.048 1 4
H(38C) 0.16031 0.577817 0.948265 0.05 1 4
H(39A) 0.368247 0.427505 0.952874 0.047 1 4
H(39B) 0.411968 0.315684 0.988545 0.053 1 4
H(39C) 0.397731 0.42318 1.02963 0.049 1 4
H(40A) 0.201311 0.345886 0.84191 0.053 1 4
H(40B) 0.188411 0.214483 0.845867 0.056 1 4
H(40C) 0.293805 0.270412 0.874554 0.054 1 4
H(41A) 0.135734 0.047613 0.923389 0.057 1 4
H(41B) 0.065376 0.126178 0.872524 0.057 1 4
H(41C) 0.026946 0.07775 0.932586 0.054 1 4
H(42A) 0.154775 0.117506 1.115521 0.053 1 4
H(42B) 0.200607 0.046133 1.065747 0.056 1 4
H(42C) 0.083295 0.064094 1.053891 0.051 1 4
H(43A) 0.322821 0.329399 1.143843 0.054 1 4
H(43B) 0.390103 0.272858 1.100544 0.057 1 4
H(43C) 0.317542 0.198197 1.132123 0.057 1 4
H(44A) 0.331372 0.090435 1.029067 0.061 1 4
H(44B) 0.37056 0.160284 0.975985 0.06 1 4
H(44C) 0.282252 0.073186 0.954704 0.061 1 4
H(33) 0.049728 0.445832 1.000933 0.034 1 4

loop_
_geom_angle_atom_site_label_1
_geom_angle_atom_site_label_2
_geom_angle_atom_site_label_3
_geom_angle
_geom_angle_site_symmetry_1
_geom_angle_site_symmetry_2
_geom_angle_site_symmetry_3
_geom_angle_publ_flag
P(1) RH(1) C(1) 156.096(17) 1_555 1_555 1_555 yes
P(1) RH(1) C(7) 156.791(15) 1_555 1_555 1_555 yes
P(1) RH(1) C(9) 96.870(17) 1_555 1_555 1_555 yes
P(1) RH(1) C(14) 96.702(16) 1_555 1_555 1_555 yes
P(1) RH(1) H(16A) 79.333 1_555 1_555 1_555 yes
C(1) RH(1) C(7) 39.83(2) 1_555 1_555 1_555 yes
C(1) RH(1) C(9) 82.59(2) 1_555 1_555 1_555 yes
C(1) RH(1) C(14) 104.67(2) 1_555 1_555 1_555 yes
C(1) RH(1) H(16A) 91.188 1_555 1_555 1_555 yes
C(7) RH(1) C(9) 104.31(2) 1_555 1_555 1_555 yes
C(7) RH(1) C(14) 83.71(2) 1_555 1_555 1_555 yes
C(7) RH(1) H(16A) 85.128 1_555 1_555 1_555 yes
C(9) RH(1) C(14) 65.70(2) 1_555 1_555 1_555 yes
C(9) RH(1) H(16A) 155.314 1_555 1_555 1_555 yes
C(14) RH(1) H(16A) 138.784 1_555 1_555 1_555 yes
RH(1) P(1) C(15) 98.325(15) 1_555 1_555 1_555 yes
RH(1) P(1) C(21) 123.557(17) 1_555 1_555 1_555 yes
RH(1) P(1) C(27) 114.536(16) 1_555 1_555 1_555 yes
C(15) P(1) C(21) 105.30(2) 1_555 1_555 1_555 yes
C(15) P(1) C(27) 107.60(2) 1_555 1_555 1_555 yes
C(21) P(1) C(27) 105.89(2) 1_555 1_555 1_555 yes
C(2) C(1) C(5) 107.33(5) 1_555 1_555 1_555 yes
C(2) C(1) H(1) 118.19 1_555 1_555 1_555 yes
C(5) C(1) H(1) 124.28 1_555 1_555 1_555 yes
C(1) C(2) C(3) 106.96(5) 1_555 1_555 1_555 yes
C(1) C(2) C(7) 64.22(4) 1_555 1_555 1_555 yes
C(1) C(2) H(2) 117.49 1_555 1_555 1_555 yes
C(3) C(2) C(7) 106.74(6) 1_555 1_555 1_555 yes
C(3) C(2) H(2) 126.33 1_555 1_555 1_555 yes
C(7) C(2) H(2) 118.51 1_555 1_555 1_555 yes
C(2) C(3) C(4) 96.88(5) 1_555 1_555 1_555 yes
C(2) C(3) H(3A) 112.13 1_555 1_555 1_555 yes
C(2) C(3) H(3B) 111.88 1_555 1_555 1_555 yes
C(4) C(3) H(3A) 112.60 1_555 1_555 1_555 yes
C(4) C(3) H(3B) 112.88 1_555 1_555 1_555 yes
H(3A) C(3) H(3B) 109.98 1_555 1_555 1_555 yes
C(3) C(4) H(4) 116.10 1_555 1_555 1_555 yes
C(1) C(5) H(5) 110.46 1_555 1_555 1_555 yes
C(7) C(6) H(6) 109.20 1_555 1_555 1_555 yes
C(2) C(7) C(6) 107.54(5) 1_555 1_555 1_555 yes
C(2) C(7) H(7) 118.56 1_555 1_555 1_555 yes
C(6) C(7) H(7) 121.98 1_555 1_555 1_555 yes
C(10) C(9) H(9) 119.22 1_555 1_555 1_555 yes
C(9) C(10) C(11) 105.91(5) 1_555 1_555 1_555 yes
C(9) C(10) H(10) 116.07 1_555 1_555 1_555 yes
C(11) C(10) H(10) 118.01 1_555 1_555 1_555 yes
C(10) C(11) C(12) 94.75(4) 1_555 1_555 1_555 yes
C(10) C(11) H(11A) 111.59 1_555 1_555 1_555 yes
C(10) C(11) H(11B) 113.27 1_555 1_555 1_555 yes
C(12) C(11) H(11A) 112.60 1_555 1_555 1_555 yes
C(12) C(11) H(11B) 116.28 1_555 1_555 1_555 yes
H(11A) C(11) H(11B) 107.99 1_555 1_555 1_555 yes
C(11) C(12) H(12) 114.38 1_555 1_555 1_555 yes
P(1) C(15) C(20) 117.49(3) 1_555 1_555 1_555 yes
P(1) C(15) H(15) 105.01 1_555 1_555 1_555 yes
C(20) C(15) H(15) 108.37 1_555 1_555 1_555 yes
C(17) C(16) H(16A) 107.31 1_555 1_555 1_555 yes
C(17) C(16) H(16B) 109.21 1_555 1_555 1_555 yes
H(16A) C(16) H(16B) 108.15 1_555 1_555 1_555 yes
C(16) C(17) C(18) 110.77(4) 1_555 1_555 1_555 yes
C(16) C(17) H(17A) 107.29 1_555 1_555 1_555 yes
C(16) C(17) H(17B) 109.03 1_555 1_555 1_555 yes
C(18) C(17) H(17A) 109.49 1_555 1_555 1_555 yes
C(18) C(17) H(17B) 110.23 1_555 1_555 1_555 yes
H(17A) C(17) H(17B) 109.99 1_555 1_555 1_555 yes
C(17) C(18) C(19) 110.63(4) 1_555 1_555 1_555 yes
C(17) C(18) H(18A) 108.89 1_555 1_555 1_555 yes
C(17) C(18) H(18B) 108.95 1_555 1_555 1_555 yes
C(19) C(18) H(18A) 109.98 1_555 1_555 1_555 yes
C(19) C(18) H(18B) 109.37 1_555 1_555 1_555 yes
H(18A) C(18) H(18B) 108.98 1_555 1_555 1_555 yes
C(18) C(19) C(20) 111.37(4) 1_555 1_555 1_555 yes
C(18) C(19) H(19A) 110.29 1_555 1_555 1_555 yes
C(18) C(19) H(19B) 109.65 1_555 1_555 1_555 yes
C(20) C(19) H(19A) 109.57 1_555 1_555 1_555 yes
C(20) C(19) H(19B) 107.96 1_555 1_555 1_555 yes
H(19A) C(19) H(19B) 107.92 1_555 1_555 1_555 yes
C(15) C(20) C(19) 111.20(4) 1_555 1_555 1_555 yes
C(15) C(20) H(20A) 110.74 1_555 1_555 1_555 yes
C(15) C(20) H(20B) 110.45 1_555 1_555 1_555 yes
C(19) C(20) H(20A) 106.66 1_555 1_555 1_555 yes
C(19) C(20) H(20B) 110.01 1_555 1_555 1_555 yes
H(20A) C(20) H(20B) 107.66 1_555 1_555 1_555 yes
P(1) C(21) H(21) 102.39 1_555 1_555 1_555 yes
C(23) C(22) H(22A) 109.70 1_555 1_555 1_555 yes
C(23) C(22) H(22B) 110.64 1_555 1_555 1_555 yes
H(22A) C(22) H(22B) 108.41 1_555 1_555 1_555 yes
C(22) C(23) C(24) 111.28(4) 1_555 1_555 1_555 yes
C(22) C(23) H(23A) 108.89 1_555 1_555 1_555 yes
C(22) C(23) H(23B) 109.53 1_555 1_555 1_555 yes
C(24) C(23) H(23A) 109.26 1_555 1_555 1_555 yes
C(24) C(23) H(23B) 109.95 1_555 1_555 1_555 yes
H(23A) C(23) H(23B) 107.86 1_555 1_555 1_555 yes
C(23) C(24) C(25) 111.53(5) 1_555 1_555 1_555 yes
C(23) C(24) H(24A) 108.75 1_555 1_555 1_555 yes
C(23) C(24) H(24B) 108.37 1_555 1_555 1_555 yes
C(25) C(24) H(24A) 109.24 1_555 1_555 1_555 yes
C(25) C(24) H(24B) 112.45 1_555 1_555 1_555 yes
H(24A) C(24) H(24B) 106.31 1_555 1_555 1_555 yes
C(24) C(25) C(26) 110.88(5) 1_555 1_555 1_555 yes
C(24) C(25) H(25A) 109.40 1_555 1_555 1_555 yes
C(24) C(25) H(25B) 111.48 1_555 1_555 1_555 yes
C(26) C(25) H(25A) 108.51 1_555 1_555 1_555 yes
C(26) C(25) H(25B) 109.03 1_555 1_555 1_555 yes
H(25A) C(25) H(25B) 107.44 1_555 1_555 1_555 yes
C(25) C(26) H(26A) 108.06 1_555 1_555 1_555 yes
C(25) C(26) H(26B) 109.50 1_555 1_555 1_555 yes
H(26A) C(26) H(26B) 107.55 1_555 1_555 1_555 yes
P(1) C(27) C(28) 117.44(4) 1_555 1_555 1_555 yes
P(1) C(27) H(27) 103.45 1_555 1_555 1_555 yes
C(28) C(27) H(27) 108.12 1_555 1_555 1_555 yes
C(27) C(28) C(29) 109.67(4) 1_555 1_555 1_555 yes
C(27) C(28) H(28A) 110.55 1_555 1_555 1_555 yes
C(27) C(28) H(28B) 107.97 1_555 1_555 1_555 yes
C(29) C(28) H(28A) 110.31 1_555 1_555 1_555 yes
C(29) C(28) H(28B) 110.39 1_555 1_555 1_555 yes
H(28A) C(28) H(28B) 107.91 1_555 1_555 1_555 yes
C(28) C(29) C(30) 111.61(5) 1_555 1_555 1_555 yes
C(28) C(29) H(29A) 110.63 1_555 1_555 1_555 yes
C(28) C(29) H(29B) 109.89 1_555 1_555 1_555 yes
C(30) C(29) H(29A) 107.29 1_555 1_555 1_555 yes
C(30) C(29) H(29B) 109.46 1_555 1_555 1_555 yes
H(29A) C(29) H(29B) 107.85 1_555 1_555 1_555 yes
C(29) C(30) C(31) 112.02(5) 1_555 1_555 1_555 yes
C(29) C(30) H(30A) 107.88 1_555 1_555 1_555 yes
C(29) C(30) H(30B) 111.13 1_555 1_555 1_555 yes
C(31) C(30) H(30A) 109.83 1_555 1_555 1_555 yes
C(31) C(30) H(30B) 110.08 1_555 1_555 1_555 yes
H(30A) C(30) H(30B) 105.68 1_555 1_555 1_555 yes
C(30) C(31) C(32) 111.16(5) 1_555 1_555 1_555 yes
C(30) C(31) H(31A) 110.62 1_555 1_555 1_555 yes
C(30) C(31) H(31B) 109.70 1_555 1_555 1_555 yes
C(32) C(31) H(31A) 107.39 1_555 1_555 1_555 yes
C(32) C(31) H(31B) 110.25 1_555 1_555 1_555 yes
H(31A) C(31) H(31B) 107.64 1_555 1_555 1_555 yes
C(31) C(32) H(32A) 109.44 1_555 1_555 1_555 yes
C(31) C(32) H(32B) 109.53 1_555 1_555 1_555 yes
H(32A) C(32) H(32B) 108.09 1_555 1_555 1_555 yes
B(1) C(34) H(34A) 109.72 1_555 1_555 1_555 yes
B(1) C(34) H(34B) 109.53 1_555 1_555 1_555 yes
B(1) C(34) H(34C) 109.53 1_555 1_555 1_555 yes
H(34A) C(34) H(34B) 109.37 1_555 1_555 1_555 yes
H(34A) C(34) H(34C) 109.48 1_555 1_555 1_555 yes
H(34B) C(34) H(34C) 109.20 1_555 1_555 1_555 yes
B(2) C(35) H(35A) 109.52 1_555 1_555 1_555 yes
B(2) C(35) H(35B) 109.30 1_555 1_555 1_555 yes
B(2) C(35) H(35C) 109.59 1_555 1_555 1_555 yes
H(35A) C(35) H(35B) 109.35 1_555 1_555 1_555 yes
H(35A) C(35) H(35C) 109.70 1_555 1_555 1_555 yes
H(35B) C(35) H(35C) 109.36 1_555 1_555 1_555 yes
B(3) C(36) H(36A) 109.51 1_555 1_555 1_555 yes
B(3) C(36) H(36B) 109.56 1_555 1_555 1_555 yes
B(3) C(36) H(36C) 109.63 1_555 1_555 1_555 yes
H(36A) C(36) H(36B) 109.26 1_555 1_555 1_555 yes
H(36A) C(36) H(36C) 109.44 1_555 1_555 1_555 yes
H(36B) C(36) H(36C) 109.44 1_555 1_555 1_555 yes
B(4) C(37) H(37A) 109.60 1_555 1_555 1_555 yes
B(4) C(37) H(37B) 109.51 1_555 1_555 1_555 yes
B(4) C(37) H(37C) 109.44 1_555 1_555 1_555 yes
H(37A) C(37) H(37B) 109.52 1_555 1_555 1_555 yes
H(37A) C(37) H(37C) 109.47 1_555 1_555 1_555 yes
H(37B) C(37) H(37C) 109.28 1_555 1_555 1_555 yes
B(5) C(38) H(38A) 109.66 1_555 1_555 1_555 yes
B(5) C(38) H(38B) 109.51 1_555 1_555 1_555 yes
B(5) C(38) H(38C) 109.58 1_555 1_555 1_555 yes
H(38A) C(38) H(38B) 109.39 1_555 1_555 1_555 yes
H(38A) C(38) H(38C) 109.47 1_555 1_555 1_555 yes
H(38B) C(38) H(38C) 109.22 1_555 1_555 1_555 yes
B(6) C(39) H(39A) 109.55 1_555 1_555 1_555 yes
B(6) C(39) H(39B) 109.50 1_555 1_555 1_555 yes
B(6) C(39) H(39C) 109.51 1_555 1_555 1_555 yes
H(39A) C(39) H(39B) 109.42 1_555 1_555 1_555 yes
H(39A) C(39) H(39C) 109.44 1_555 1_555 1_555 yes
H(39B) C(39) H(39C) 109.40 1_555 1_555 1_555 yes
B(7) C(40) H(40A) 109.49 1_555 1_555 1_555 yes
B(7) C(40) H(40B) 109.58 1_555 1_555 1_555 yes
B(7) C(40) H(40C) 109.70 1_555 1_555 1_555 yes
H(40A) C(40) H(40B) 109.18 1_555 1_555 1_555 yes
H(40A) C(40) H(40C) 109.38 1_555 1_555 1_555 yes
H(40B) C(40) H(40C) 109.49 1_555 1_555 1_555 yes
B(8) C(41) H(41A) 109.55 1_555 1_555 1_555 yes
B(8) C(41) H(41B) 109.58 1_555 1_555 1_555 yes
B(8) C(41) H(41C) 109.54 1_555 1_555 1_555 yes
H(41A) C(41) H(41B) 109.45 1_555 1_555 1_555 yes
H(41A) C(41) H(41C) 109.32 1_555 1_555 1_555 yes
H(41B) C(41) H(41C) 109.39 1_555 1_555 1_555 yes
B(9) C(42) H(42A) 109.55 1_555 1_555 1_555 yes
B(9) C(42) H(42B) 109.65 1_555 1_555 1_555 yes
B(9) C(42) H(42C) 109.56 1_555 1_555 1_555 yes
H(42A) C(42) H(42B) 109.40 1_555 1_555 1_555 yes
H(42A) C(42) H(42C) 109.26 1_555 1_555 1_555 yes
H(42B) C(42) H(42C) 109.40 1_555 1_555 1_555 yes
B(10) C(43) H(43A) 109.50 1_555 1_555 1_555 yes
B(10) C(43) H(43B) 109.56 1_555 1_555 1_555 yes
B(10) C(43) H(43C) 109.71 1_555 1_555 1_555 yes
H(43A) C(43) H(43B) 109.21 1_555 1_555 1_555 yes
H(43A) C(43) H(43C) 109.40 1_555 1_555 1_555 yes
H(43B) C(43) H(43C) 109.44 1_555 1_555 1_555 yes
B(11) C(44) H(44A) 109.67 1_555 1_555 1_555 yes
B(11) C(44) H(44B) 109.78 1_555 1_555 1_555 yes
B(11) C(44) H(44C) 109.79 1_555 1_555 1_555 yes
H(44A) C(44) H(44B) 109.09 1_555 1_555 1_555 yes
H(44A) C(44) H(44C) 109.22 1_555 1_555 1_555 yes
H(44B) C(44) H(44C) 109.28 1_555 1_555 1_555 yes

loop_
_geom_bond_atom_site_label_1
_geom_bond_atom_site_label_2
_geom_bond_distance
_geom_bond_site_symmetry_1
_geom_bond_site_symmetry_2
_geom_bond_publ_flag
RH(1) C(1) 2.3649(6) 1_555 1_555 yes
RH(1) C(7) 2.3622(6) 1_555 1_555 yes
RH(1) C(9) 2.0433(5) 1_555 1_555 yes
RH(1) C(14) 2.0403(6) 1_555 1_555 yes
RH(1) H(16A) 2.3014 1_555 1_555 yes
RH(1) P(1) 2.26044(12) 1_555 1_555 yes
P(1) C(15) 1.8631(4) 1_555 1_555 yes
P(1) C(21) 1.8498(5) 1_555 1_555 yes
P(1) C(27) 1.8474(5) 1_555 1_555 yes
C(1) C(2) 1.5145(9) 1_555 1_555 yes
C(1) C(5) 1.5348(8) 1_555 1_555 yes
C(1) H(1) 1.1000 1_555 1_555 yes
C(2) C(3) 1.5179(10) 1_555 1_555 yes
C(2) C(7) 1.5147(9) 1_555 1_555 yes
C(2) H(2) 1.1000 1_555 1_555 yes
C(3) C(4) 1.5299(9) 1_555 1_555 yes
C(3) H(3A) 1.0800 1_555 1_555 yes
C(3) H(3B) 1.0800 1_555 1_555 yes
C(4) H(4) 1.1000 1_555 1_555 yes
C(5) H(5) 1.1000 1_555 1_555 yes
C(6) C(7) 1.5341(9) 1_555 1_555 yes
C(6) H(6) 1.1000 1_555 1_555 yes
C(7) H(7) 1.1000 1_555 1_555 yes
C(8) H(8) 1.1000 1_555 1_555 yes
C(9) C(10) 1.5381(8) 1_555 1_555 yes
C(9) H(9) 1.1000 1_555 1_555 yes
C(10) C(11) 1.5273(8) 1_555 1_555 yes
C(10) H(10) 1.1000 1_555 1_555 yes
C(11) C(12) 1.5252(8) 1_555 1_555 yes
C(11) H(11A) 1.0800 1_555 1_555 yes
C(11) H(11B) 1.0800 1_555 1_555 yes
C(12) H(12) 1.1000 1_555 1_555 yes
C(13) H(13) 1.1000 1_555 1_555 yes
C(14) H(14) 1.1000 1_555 1_555 yes
C(15) C(20) 1.5367(6) 1_555 1_555 yes
C(15) H(15) 1.1000 1_555 1_555 yes
C(16) C(17) 1.5302(6) 1_555 1_555 yes
C(16) H(16A) 1.0800 1_555 1_555 yes
C(16) H(16B) 1.0800 1_555 1_555 yes
C(17) C(18) 1.5256(7) 1_555 1_555 yes
C(17) H(17A) 1.0800 1_555 1_555 yes
C(17) H(17B) 1.0800 1_555 1_555 yes
C(18) C(19) 1.5301(8) 1_555 1_555 yes
C(18) H(18A) 1.0800 1_555 1_555 yes
C(18) H(18B) 1.0800 1_555 1_555 yes
C(19) C(20) 1.5339(7) 1_555 1_555 yes
C(19) H(19A) 1.0800 1_555 1_555 yes
C(19) H(19B) 1.0800 1_555 1_555 yes
C(20) H(20A) 1.0800 1_555 1_555 yes
C(20) H(20B) 1.0800 1_555 1_555 yes
C(21) H(21) 1.1000 1_555 1_555 yes
C(22) C(23) 1.5287(7) 1_555 1_555 yes
C(22) H(22A) 1.0800 1_555 1_555 yes
C(22) H(22B) 1.0800 1_555 1_555 yes
C(23) C(24) 1.5293(8) 1_555 1_555 yes
C(23) H(23A) 1.0800 1_555 1_555 yes
C(23) H(23B) 1.0800 1_555 1_555 yes
C(24) C(25) 1.5326(9) 1_555 1_555 yes
C(24) H(24A) 1.0800 1_555 1_555 yes
C(24) H(24B) 1.0800 1_555 1_555 yes
C(25) C(26) 1.5316(7) 1_555 1_555 yes
C(25) H(25A) 1.0800 1_555 1_555 yes
C(25) H(25B) 1.0800 1_555 1_555 yes
C(26) H(26A) 1.0800 1_555 1_555 yes
C(26) H(26B) 1.0800 1_555 1_555 yes
C(27) C(28) 1.5367(7) 1_555 1_555 yes
C(27) H(27) 1.1000 1_555 1_555 yes
C(28) C(29) 1.5379(7) 1_555 1_555 yes
C(28) H(28A) 1.0800 1_555 1_555 yes
C(28) H(28B) 1.0800 1_555 1_555 yes
C(29) C(30) 1.5338(10) 1_555 1_555 yes
C(29) H(29A) 1.0800 1_555 1_555 yes
C(29) H(29B) 1.0800 1_555 1_555 yes
C(30) C(31) 1.5257(9) 1_555 1_555 yes
C(30) H(30A) 1.0800 1_555 1_555 yes
C(30) H(30B) 1.0800 1_555 1_555 yes
C(31) C(32) 1.5314(7) 1_555 1_555 yes
C(31) H(31A) 1.0800 1_555 1_555 yes
C(31) H(31B) 1.0800 1_555 1_555 yes
C(32) H(32A) 1.0800 1_555 1_555 yes
C(32) H(32B) 1.0800 1_555 1_555 yes
C(33) H(33) 1.0500 1_555 1_555 yes
C(34) B(1) 1.5903(8) 1_555 1_555 yes
C(34) H(34A) 1.0800 1_555 1_555 yes
C(34) H(34B) 1.0800 1_555 1_555 yes
C(34) H(34C) 1.0800 1_555 1_555 yes
C(35) B(2) 1.5923(8) 1_555 1_555 yes
C(35) H(35A) 1.0800 1_555 1_555 yes
C(35) H(35B) 1.0800 1_555 1_555 yes
C(35) H(35C) 1.0800 1_555 1_555 yes
C(36) B(3) 1.5962(7) 1_555 1_555 yes
C(36) H(36A) 1.0800 1_555 1_555 yes
C(36) H(36B) 1.0800 1_555 1_555 yes
C(36) H(36C) 1.0800 1_555 1_555 yes
C(37) B(4) 1.5960(8) 1_555 1_555 yes
C(37) H(37A) 1.0800 1_555 1_555 yes
C(37) H(37B) 1.0800 1_555 1_555 yes
C(37) H(37C) 1.0800 1_555 1_555 yes
C(38) B(5) 1.5948(8) 1_555 1_555 yes
C(38) H(38A) 1.0800 1_555 1_555 yes
C(38) H(38B) 1.0800 1_555 1_555 yes
C(38) H(38C) 1.0800 1_555 1_555 yes
C(39) B(6) 1.6001(8) 1_555 1_555 yes
C(39) H(39A) 1.0800 1_555 1_555 yes
C(39) H(39B) 1.0800 1_555 1_555 yes
C(39) H(39C) 1.0800 1_555 1_555 yes
C(40) B(7) 1.6014(7) 1_555 1_555 yes
C(40) H(40A) 1.0800 1_555 1_555 yes
C(40) H(40B) 1.0800 1_555 1_555 yes
C(40) H(40C) 1.0800 1_555 1_555 yes
C(41) B(8) 1.5963(8) 1_555 1_555 yes
C(41) H(41A) 1.0800 1_555 1_555 yes
C(41) H(41B) 1.0800 1_555 1_555 yes
C(41) H(41C) 1.0800 1_555 1_555 yes
C(42) B(9) 1.5972(8) 1_555 1_555 yes
C(42) H(42A) 1.0800 1_555 1_555 yes
C(42) H(42B) 1.0800 1_555 1_555 yes
C(42) H(42C) 1.0800 1_555 1_555 yes
C(43) B(10) 1.5981(8) 1_555 1_555 yes
C(43) H(43A) 1.0800 1_555 1_555 yes
C(43) H(43B) 1.0800 1_555 1_555 yes
C(43) H(43C) 1.0800 1_555 1_555 yes
C(44) B(11) 1.5952(9) 1_555 1_555 yes
C(44) H(44A) 1.0800 1_555 1_555 yes
C(44) H(44B) 1.0800 1_555 1_555 yes
C(44) H(44C) 1.0800 1_555 1_555 yes
